data_1551418
loop_
_publ_author_name
'Christopher S. Wood'
'Tanya K. Ronson'
'Ana M. Belenguer'
'Julian J. Holstein'
'Jonathan R. Nitschke'

_publ_section_title
;
 Two-stage directed self-assembly of a cyclic [3]catenane
;
_journal_name_full 'Nature Chemistry'
_journal_page_first 354
_journal_page_last 358
_journal_paper_doi 10.1038/nchem.2205
_journal_volume 7
_journal_year 2015
_chemical_formula_moiety 'C234 H234 Br6 Fe6 N30 O36, 6(Br), 6.25(H2O), 0.75(KBr)'
_chemical_formula_sum 'C234 H234 Br12.75 Fe6 K0.75 N30 O42.25'
_chemical_formula_weight 5525.78
_space_group_crystal_system monoclinic
_space_group_IT_number 15
_space_group_name_Hall '-C 2yc'
_space_group_name_H-M_alt 'C 1 2/c 1'
_atom_sites_solution_hydrogens geom
_cell_angle_alpha 90
_cell_angle_beta 116.189(3)
_cell_angle_gamma 90
_cell_formula_units_Z 8
_cell_length_a 59.465(5)
_cell_length_b 16.8956(15)
_cell_length_c 62.436(5)
_cell_measurement_reflns_used 9375
_cell_measurement_temperature 100(2)
_cell_measurement_theta_max 33.089
_cell_measurement_theta_min 4.359
_cell_volume 56290(8)
_computing_cell_refinement 'Bruker SAINT'
_computing_data_collection
;
CrystalClear-SM Expert 2.0 r5 (Rigaku, 2010)
;
_computing_data_reduction 'Bruker SAINT'
_computing_structure_refinement 'SHELXL-2013 (Sheldrick, 2013)'
_computing_structure_solution 'SUPERFLIP (Palatinus & Chapuis, 2007)'
_diffrn_ambient_temperature 100(2)
_diffrn_detector_area_resol_mean 0
_diffrn_measured_fraction_theta_full 0.969
_diffrn_measured_fraction_theta_max 0.969
_diffrn_measurement_device_type 'Rigaku Saturn 724+ detector on Crystal Logic diffractometer'
_diffrn_measurement_method '\w  scans'
_diffrn_radiation_monochromator 'silicon double crystal'
_diffrn_radiation_source 'Diamond beamline I19'
_diffrn_radiation_type synchrotron
_diffrn_radiation_wavelength 0.6889
_diffrn_reflns_av_R_equivalents 0.1276
_diffrn_reflns_av_unetI/netI 0.0653
_diffrn_reflns_Laue_measured_fraction_full 0.969
_diffrn_reflns_Laue_measured_fraction_max 0.969
_diffrn_reflns_limit_h_max 47
_diffrn_reflns_limit_h_min -47
_diffrn_reflns_limit_k_max 13
_diffrn_reflns_limit_k_min -13
_diffrn_reflns_limit_l_max 49
_diffrn_reflns_limit_l_min -49
_diffrn_reflns_number 159461
_diffrn_reflns_point_group_measured_fraction_full 0.969
_diffrn_reflns_point_group_measured_fraction_max 0.969
_diffrn_reflns_theta_full 16.490
_diffrn_reflns_theta_max 16.491
_diffrn_reflns_theta_min 0.705
_diffrn_standards_decay_% 0
_diffrn_standards_interval_count 0
_diffrn_standards_interval_time 0
_diffrn_standards_number 0
_exptl_absorpt_coefficient_mu 2.019
_exptl_absorpt_correction_T_max 0.7440
_exptl_absorpt_correction_T_min 0.5461
_exptl_absorpt_correction_type multi-scan
_exptl_absorpt_process_details SADABS
_exptl_crystal_colour 'dark green'
_exptl_crystal_density_diffrn 1.304
_exptl_crystal_description block
_exptl_crystal_F_000 22420
_exptl_crystal_size_max 0.031
_exptl_crystal_size_mid 0.025
_exptl_crystal_size_min 0.011
_refine_ls_extinction_coef .
_refine_ls_extinction_method none
_refine_ls_goodness_of_fit_ref 1.392
_refine_ls_hydrogen_treatment constr
_refine_ls_matrix_type full
_refine_ls_number_parameters 2605
_refine_ls_number_reflns 15975
_refine_ls_number_restraints 5926
_refine_ls_restrained_S_all 1.287
_refine_ls_R_factor_all 0.1586
_refine_ls_R_factor_gt 0.1243
_refine_ls_shift/su_max 0.007
_refine_ls_shift/su_mean 0.000
_refine_ls_structure_factor_coef Fsqd
_refine_ls_weighting_details
;
 w=1/[\s^2^(Fo^2^)+(0.2000P)^2^]
 where P=(Fo^2^+2Fc^2^)/3
;
_refine_ls_weighting_scheme calc
_refine_ls_wR_factor_gt 0.3352
_refine_ls_wR_factor_ref 0.3586
_reflns_Friedel_coverage 0.000
_reflns_Friedel_fraction_full .
_reflns_Friedel_fraction_max .
_reflns_number_gt 10664
_reflns_number_total 15975
_reflns_threshold_expression 'I > 2\s(I)'
_cod_data_source_file nchem.2205-s5.cif
_cod_data_source_block csw351_sq_d
_cod_original_cell_volume 56289(8)
_cod_original_sg_symbol_H-M 'C 2/c'
_cod_database_code 1551418
_shelx_space_group_comment
;
The symmetry employed for this shelxl refinement is uniquely defined
by the following loop, which should always be used as a source of
symmetry information in preference to the above space-group names.
They are only intended as comments.
;
_shelx_estimated_absorpt_t_min 0.986
_shelx_estimated_absorpt_t_max 0.995

loop_
_space_group_symop_operation_xyz
'x, y, z'
'-x, y, -z+1/2'
'x+1/2, y+1/2, z'
'-x+1/2, y+1/2, -z+1/2'
'-x, -y, -z'
'x, -y, z-1/2'
'-x+1/2, -y+1/2, -z'
'x+1/2, -y+1/2, z-1/2'

loop_
_atom_site_label
_atom_site_type_symbol
_atom_site_fract_x
_atom_site_fract_y
_atom_site_fract_z
_atom_site_U_iso_or_equiv
_atom_site_adp_type
_atom_site_occupancy
_atom_site_site_symmetry_order
_atom_site_calc_flag
_atom_site_refinement_flags_posn
_atom_site_refinement_flags_adp
_atom_site_refinement_flags_occupancy
_atom_site_disorder_assembly
_atom_site_disorder_group
Fe1 Fe 0.21565(7) 1.18732(19) 0.75598(5) 0.1040(12) Uani 1 1 d . U . . .
Fe2 Fe 0.27483(7) 1.4803(2) 1.00490(5) 0.1059(12) Uani 1 1 d . U . . .
Fe3 Fe 0.48109(7) 1.1680(3) 0.94791(7) 0.1369(14) Uani 1 1 d . U . . .
Fe4 Fe 0.22500(6) 1.36352(19) 0.87306(5) 0.0935(10) Uani 1 1 d . U . . .
Fe5 Fe 0.39237(7) 1.3242(2) 0.99709(5) 0.1063(11) Uani 1 1 d . U . . .
Fe6 Fe 0.35610(7) 1.1740(2) 0.83649(6) 0.1062(11) Uani 1 1 d . U . . .
Br1 Br 0.22452(6) 1.12213(16) 0.79547(4) 0.1250(10) Uani 1 1 d . U . . .
Br2 Br 0.24752(5) 1.30121(14) 0.76994(4) 0.1153(10) Uani 1 1 d . U . . .
Br3 Br 0.28173(5) 1.53992(16) 0.97081(4) 0.1187(10) Uani 1 1 d . U . . .
Br4 Br 0.28696(5) 1.33412(16) 1.00240(5) 0.1204(10) Uani 1 1 d . U . . .
Br5 Br 0.45725(6) 1.2964(2) 0.94212(5) 0.1502(12) Uani 1 1 d . U . . .
Br6 Br 0.44352(5) 1.0729(2) 0.93549(5) 0.1429(11) Uani 1 1 d . U . . .
N1 N 0.1922(3) 1.0826(10) 0.7348(3) 0.111(4) Uani 1 1 d D U . . .
N2 N 0.2408(3) 1.1128(10) 0.7486(3) 0.105(4) Uani 1 1 d D U . . .
N3 N 0.3422(3) 1.1301(11) 0.8041(3) 0.110(4) Uani 1 1 d D U . . .
N4 N 0.3874(3) 1.1637(11) 0.8336(3) 0.117(5) Uani 1 1 d D U . . .
N5 N 0.4788(4) 1.1775(14) 0.9121(3) 0.144(6) Uani 1 1 d D U . . .
N6 N 0.5163(4) 1.2286(15) 0.9521(3) 0.160(6) Uani 1 1 d D U . . .
C1 C 0.1669(3) 1.0721(11) 0.7284(3) 0.141(7) Uani 1 1 d DG U . . .
C2 C 0.1504(3) 1.0490(12) 0.7054(3) 0.165(8) Uani 1 1 d DG U . . .
H2 H 0.1564 1.0393 0.6939 0.198 Uiso 1 1 calc R U . . .
C3 C 0.1250(3) 1.0402(14) 0.6994(3) 0.198(10) Uani 1 1 d DG U . . .
H3 H 0.1137 1.0245 0.6836 0.238 Uiso 1 1 calc R U . . .
C4 C 0.1162(3) 1.0545(15) 0.7162(3) 0.232(9) Uani 1 1 d DG U . . .
C5 C 0.1327(4) 1.0775(14) 0.7392(3) 0.204(10) Uani 1 1 d DG U . . .
H5 H 0.1267 1.0872 0.7508 0.244 Uiso 1 1 calc R U . . .
C6 C 0.1581(3) 1.0863(12) 0.7453(3) 0.167(8) Uani 1 1 d DG U . . .
H6 H 0.1694 1.1020 0.7610 0.200 Uiso 1 1 calc R U . . .
C7 C 0.2044(4) 1.0401(12) 0.7264(3) 0.101(5) Uani 1 1 d D U . . .
H7 H 0.1956 1.0004 0.7150 0.121 Uiso 1 1 calc R U . . .
C8 C 0.2310(4) 1.0496(12) 0.7334(3) 0.105(5) Uani 1 1 d D U . . .
C9 C 0.2453(4) 1.0036(12) 0.7271(3) 0.106(5) Uani 1 1 d D U . . .
H9 H 0.2379 0.9628 0.7157 0.127 Uiso 1 1 calc R U . . .
C10 C 0.2703(4) 1.0149(12) 0.7370(3) 0.106(5) Uani 1 1 d D U . . .
H10 H 0.2803 0.9820 0.7323 0.128 Uiso 1 1 calc R U . . .
C11 C 0.2814(4) 1.0732(12) 0.7536(3) 0.107(5) Uani 1 1 d D U . . .
C12 C 0.2649(4) 1.1241(12) 0.7576(3) 0.106(6) Uani 1 1 d D U . . .
H12 H 0.2717 1.1692 0.7675 0.127 Uiso 1 1 calc R U . . .
C13 C 0.3185(4) 1.1119(10) 0.7906(3) 0.102(5) Uani 1 1 d D U . . .
H13 H 0.3072 1.1174 0.7976 0.122 Uiso 1 1 calc R U . . .
C14 C 0.3085(4) 1.0856(12) 0.7672(3) 0.109(5) Uani 1 1 d D U . . .
C15 C 0.3266(4) 1.0745(15) 0.7585(4) 0.126(6) Uani 1 1 d D U . . .
H15 H 0.3213 1.0559 0.7427 0.151 Uiso 1 1 calc R U . . .
C16 C 0.3514(4) 1.0899(14) 0.7723(3) 0.126(6) Uani 1 1 d D U . . .
H16 H 0.3633 1.0795 0.7663 0.151 Uiso 1 1 calc R U . . .
C17 C 0.3591(4) 1.1206(14) 0.7950(3) 0.115(6) Uani 1 1 d D U . . .
C18 C 0.3851(4) 1.1410(15) 0.8121(3) 0.125(6) Uani 1 1 d D U . . .
C19 C 0.4057(4) 1.1273(18) 0.8077(4) 0.152(8) Uani 1 1 d D U . . .
H19 H 0.4037 1.1083 0.7926 0.183 Uiso 1 1 calc R U . . .
C20 C 0.4286(4) 1.1423(18) 0.8256(4) 0.155(8) Uani 1 1 d D U . . .
H20 H 0.4426 1.1406 0.8221 0.186 Uiso 1 1 calc R U . . .
C21 C 0.4329(4) 1.1601(17) 0.8491(4) 0.145(7) Uani 1 1 d D U . . .
C22 C 0.4111(4) 1.1784(12) 0.8507(4) 0.126(7) Uani 1 1 d D U . . .
H22 H 0.4128 1.2036 0.8649 0.152 Uiso 1 1 calc R U . . .
C23 C 0.4584(4) 1.1584(16) 0.8923(4) 0.143(7) Uani 1 1 d D U . . .
H23 H 0.4447 1.1349 0.8938 0.172 Uiso 1 1 calc R U . . .
C24 C 0.4563(4) 1.1715(18) 0.8692(4) 0.150(7) Uani 1 1 d D U . . .
C25 C 0.4774(5) 1.207(2) 0.8681(4) 0.180(9) Uani 1 1 d D U . . .
H25 H 0.4771 1.2185 0.8531 0.216 Uiso 1 1 calc R U . . .
C26 C 0.4982(5) 1.223(2) 0.8890(4) 0.191(10) Uani 1 1 d D U . . .
H26 H 0.5122 1.2468 0.8881 0.229 Uiso 1 1 calc R U . . .
C27 C 0.4997(5) 1.207(2) 0.9108(4) 0.169(8) Uani 1 1 d D U . . .
C28 C 0.5190(5) 1.230(2) 0.9331(4) 0.166(8) Uani 1 1 d D U . . .
H28 H 0.5344 1.2482 0.9338 0.199 Uiso 1 1 calc R U . . .
C29 C 0.5363(4) 1.2459(15) 0.9741(4) 0.158(7) Uani 1 1 d D U . . .
C30 C 0.5597(4) 1.2158(15) 0.9794(4) 0.180(9) Uani 1 1 d D U . . .
H30 H 0.5618 1.1806 0.9685 0.216 Uiso 1 1 calc R U . . .
C31 C 0.5802(4) 1.2367(15) 1.0005(4) 0.191(10) Uani 1 1 d D U . . .
H31 H 0.5963 1.2148 1.0044 0.229 Uiso 1 1 calc R U . . .
C32 C 0.5770(5) 1.2895(19) 1.0158(5) 0.203(10) Uani 1 1 d D U . . .
C33 C 0.5534(4) 1.3189(18) 1.0108(4) 0.191(10) Uani 1 1 d D U . . .
H33 H 0.5513 1.3552 1.0215 0.230 Uiso 1 1 calc R U . . .
C34 C 0.5329(4) 1.2948(17) 0.9903(4) 0.177(9) Uani 1 1 d D U . . .
H34 H 0.5165 1.3116 0.9873 0.213 Uiso 1 1 calc R U . . .
N7 N 0.1961(3) 1.2403(9) 0.7189(2) 0.095(4) Uani 1 1 d D U . . .
N8 N 0.1875(3) 1.2683(9) 0.7572(3) 0.101(4) Uani 1 1 d D U . . .
N9 N 0.1950(3) 1.3824(9) 0.8429(2) 0.090(4) Uani 1 1 d D U . . .
N10 N 0.2016(3) 1.3920(10) 0.8857(2) 0.097(4) Uani 1 1 d D U . . .
N11 N 0.2359(3) 1.4549(10) 0.9821(3) 0.104(4) Uani 1 1 d D U . . .
N12 N 0.2572(4) 1.4540(11) 1.0296(3) 0.113(5) Uani 1 1 d D U . . .
C51 C 0.1991(4) 1.2133(11) 0.6991(3) 0.103(5) Uani 1 1 d D U . . .
C52 C 0.2226(4) 1.2105(10) 0.7001(3) 0.111(6) Uani 1 1 d D U . . .
H52 H 0.2366 1.2287 0.7140 0.133 Uiso 1 1 calc R U . . .
C53 C 0.2261(4) 1.1815(10) 0.6812(3) 0.116(6) Uani 1 1 d D U . . .
H53 H 0.2424 1.1796 0.6820 0.139 Uiso 1 1 calc R U . . .
C54 C 0.2056(4) 1.1553(14) 0.6612(3) 0.132(7) Uani 1 1 d D U . . .
C55 C 0.1821(4) 1.1576(13) 0.6599(3) 0.125(7) Uani 1 1 d D U . . .
H55 H 0.1683 1.1370 0.6463 0.150 Uiso 1 1 calc R U . . .
C56 C 0.1783(4) 1.1899(13) 0.6786(3) 0.118(6) Uani 1 1 d D U . . .
H56 H 0.1619 1.1958 0.6773 0.142 Uiso 1 1 calc R U . . .
C57 C 0.1772(4) 1.2835(12) 0.7162(3) 0.098(6) Uani 1 1 d D U . . .
H57 H 0.1664 1.3024 0.7007 0.118 Uiso 1 1 calc R U . . .
C58 C 0.1719(4) 1.3045(12) 0.7361(3) 0.100(6) Uani 1 1 d D U . . .
C59 C 0.1566(4) 1.3622(12) 0.7361(3) 0.106(6) Uani 1 1 d D U . . .
H59 H 0.1464 1.3876 0.7214 0.127 Uiso 1 1 calc R U . . .
C60 C 0.1550(4) 1.3862(12) 0.7560(3) 0.106(6) Uani 1 1 d D U . . .
H60 H 0.1436 1.4270 0.7551 0.128 Uiso 1 1 calc R U . . .
C61 C 0.1698(4) 1.3512(11) 0.7773(3) 0.091(5) Uani 1 1 d D U . . .
C62 C 0.1857(4) 1.2891(12) 0.7768(3) 0.100(6) Uani 1 1 d D U . . .
H62 H 0.1954 1.2612 0.7912 0.120 Uiso 1 1 calc R U . . .
C63 C 0.1924(3) 1.3687(10) 0.8209(3) 0.096(6) Uani 1 1 d D U . . .
H63 H 0.2070 1.3532 0.8194 0.115 Uiso 1 1 calc R U . . .
C64 C 0.1707(4) 1.3747(12) 0.8003(3) 0.099(5) Uani 1 1 d D U . . .
C65 C 0.1498(4) 1.4055(13) 0.8029(3) 0.106(6) Uani 1 1 d D U . . .
H65 H 0.1343 1.4137 0.7893 0.127 Uiso 1 1 calc R U . . .
C66 C 0.1525(4) 1.4232(14) 0.8252(3) 0.114(6) Uani 1 1 d D U . . .
H66 H 0.1389 1.4464 0.8271 0.137 Uiso 1 1 calc R U . . .
C67 C 0.1746(4) 1.4080(13) 0.8452(3) 0.103(6) Uani 1 1 d D U . . .
C68 C 0.1786(4) 1.4165(13) 0.8702(3) 0.101(6) Uani 1 1 d D U . . .
C69 C 0.1611(4) 1.4486(14) 0.8768(3) 0.114(6) Uani 1 1 d D U . . .
H69 H 0.1454 1.4676 0.8653 0.137 Uiso 1 1 calc R U . . .
C70 C 0.1678(4) 1.4514(14) 0.9007(3) 0.118(7) Uani 1 1 d D U . . .
H70 H 0.1559 1.4709 0.9056 0.141 Uiso 1 1 calc R U . . .
C71 C 0.1911(4) 1.4274(13) 0.9184(3) 0.104(6) Uani 1 1 d D U . . .
C72 C 0.2061(4) 1.3927(11) 0.9094(3) 0.106(6) Uani 1 1 d D U . . .
H72 H 0.2208 1.3669 0.9204 0.128 Uiso 1 1 calc R U . . .
C73 C 0.2253(4) 1.4504(12) 0.9583(3) 0.100(6) Uani 1 1 d D U . . .
H73 H 0.2358 1.4597 0.9507 0.120 Uiso 1 1 calc R U . . .
C74 C 0.2002(4) 1.4334(14) 0.9436(3) 0.107(6) Uani 1 1 d D U . . .
C75 C 0.1851(4) 1.4210(15) 0.9558(3) 0.129(7) Uani 1 1 d D U . . .
H75 H 0.1675 1.4122 0.9473 0.155 Uiso 1 1 calc R U . . .
C76 C 0.1968(4) 1.4222(15) 0.9803(3) 0.125(7) Uani 1 1 d D U . . .
H76 H 0.1869 1.4115 0.9885 0.150 Uiso 1 1 calc R U . . .
C77 C 0.2215(4) 1.4378(14) 0.9936(3) 0.108(6) Uani 1 1 d D U . . .
C78 C 0.2339(4) 1.4418(13) 1.0188(3) 0.105(6) Uani 1 1 d D U . . .
H78 H 0.2246 1.4351 1.0277 0.127 Uiso 1 1 calc R U . . .
C79 C 0.2685(3) 1.4632(9) 1.05451(19) 0.113(6) Uani 1 1 d DG U . . .
C80 C 0.2931(3) 1.4383(9) 1.0677(2) 0.132(7) Uani 1 1 d DG U . . .
H80 H 0.3015 1.4102 1.0602 0.158 Uiso 1 1 calc R U . . .
C81 C 0.3055(3) 1.4546(10) 1.0920(2) 0.144(8) Uani 1 1 d DG U . . .
H81 H 0.3223 1.4377 1.1011 0.173 Uiso 1 1 calc R U . . .
C82 C 0.2932(3) 1.4958(11) 1.1031(2) 0.179(9) Uani 1 1 d DG U . . .
C83 C 0.2686(3) 1.5206(10) 1.0899(2) 0.160(9) Uani 1 1 d DG U . . .
H83 H 0.2603 1.5487 1.0974 0.192 Uiso 1 1 calc R U . . .
C84 C 0.2563(2) 1.5043(10) 1.0656(2) 0.128(7) Uani 1 1 d DG U . . .
H84 H 0.2395 1.5213 1.0565 0.154 Uiso 1 1 calc R U . . .
N13 N 0.2717(3) 1.6013(10) 1.0188(3) 0.108(4) Uani 1 1 d D U . . .
N14 N 0.3128(3) 1.5117(10) 1.0309(3) 0.105(4) Uani 1 1 d D U . . .
N15 N 0.3950(3) 1.3788(11) 1.0259(3) 0.107(4) Uani 1 1 d D U . . .
N16 N 0.4263(3) 1.2901(10) 1.0193(3) 0.106(4) Uani 1 1 d D U . . .
N17 N 0.4894(4) 1.1612(12) 0.9854(3) 0.134(5) Uani 1 1 d D U . . .
N18 N 0.5084(4) 1.0715(13) 0.9624(4) 0.145(5) Uani 1 1 d D U . . .
C101 C 0.2492(3) 1.6423(12) 1.0123(3) 0.118(6) Uani 1 1 d D U . . .
C102 C 0.2322(4) 1.6443(11) 0.9885(3) 0.125(7) Uani 1 1 d D U . . .
H102 H 0.2364 1.6187 0.9771 0.150 Uiso 1 1 calc R U . . .
C103 C 0.2095(4) 1.6824(11) 0.9807(4) 0.132(7) Uani 1 1 d D U . . .
H103 H 0.1980 1.6831 0.9642 0.158 Uiso 1 1 calc R U . . .
C104 C 0.2038(4) 1.7197(14) 0.9975(3) 0.130(7) Uani 1 1 d D U . . .
C105 C 0.2204(4) 1.7171(14) 1.0212(3) 0.136(7) Uani 1 1 d D U . . .
H105 H 0.2159 1.7401 1.0327 0.163 Uiso 1 1 calc R U . . .
C106 C 0.2436(4) 1.6813(13) 1.0288(4) 0.130(7) Uani 1 1 d D U . . .
H106 H 0.2556 1.6837 1.0451 0.156 Uiso 1 1 calc R U . . .
C107 C 0.2924(4) 1.6237(12) 1.0366(3) 0.100(5) Uani 1 1 d D U . . .
H107 H 0.2923 1.6700 1.0452 0.120 Uiso 1 1 calc R U . . .
C108 C 0.3155(4) 1.5802(12) 1.0437(3) 0.104(5) Uani 1 1 d D U . . .
C109 C 0.3383(4) 1.6056(13) 1.0584(4) 0.123(6) Uani 1 1 d D U . . .
H109 H 0.3400 1.6538 1.0669 0.148 Uiso 1 1 calc R U . . .
C110 C 0.3589(4) 1.5653(13) 1.0616(4) 0.117(6) Uani 1 1 d D U . . .
H110 H 0.3749 1.5838 1.0728 0.140 Uiso 1 1 calc R U . . .
C111 C 0.3573(4) 1.4980(13) 1.0490(3) 0.111(6) Uani 1 1 d D U . . .
C112 C 0.3327(4) 1.4724(12) 1.0338(3) 0.102(5) Uani 1 1 d D U . . .
H112 H 0.3307 1.4244 1.0252 0.123 Uiso 1 1 calc R U . . .
C113 C 0.3773(4) 1.4201(10) 1.0283(3) 0.105(6) Uani 1 1 d D U . . .
H113 H 0.3620 1.4266 1.0144 0.126 Uiso 1 1 calc R U . . .
C114 C 0.3788(4) 1.4547(13) 1.0490(3) 0.114(6) Uani 1 1 d D U . . .
C115 C 0.4029(4) 1.4491(15) 1.0686(3) 0.126(7) Uani 1 1 d D U . . .
H115 H 0.4060 1.4731 1.0834 0.151 Uiso 1 1 calc R U . . .
C116 C 0.4216(4) 1.4087(16) 1.0660(4) 0.139(8) Uani 1 1 d D U . . .
H116 H 0.4377 1.4062 1.0792 0.166 Uiso 1 1 calc R U . . .
C117 C 0.4178(4) 1.3718(14) 1.0452(3) 0.120(6) Uani 1 1 d D U . . .
C118 C 0.4357(4) 1.3199(14) 1.0416(3) 0.118(6) Uani 1 1 d D U . . .
C119 C 0.4603(4) 1.3072(16) 1.0589(4) 0.137(7) Uani 1 1 d D U . . .
H119 H 0.4663 1.3265 1.0747 0.164 Uiso 1 1 calc R U . . .
C120 C 0.4753(4) 1.2658(16) 1.0516(4) 0.136(7) Uani 1 1 d D U . . .
H120 H 0.4922 1.2581 1.0628 0.164 Uiso 1 1 calc R U . . .
C121 C 0.4676(4) 1.2333(14) 1.0287(4) 0.120(6) Uani 1 1 d D U . . .
C122 C 0.4425(4) 1.2445(11) 1.0142(3) 0.120(7) Uani 1 1 d D U . . .
H122 H 0.4356 1.2181 0.9993 0.144 Uiso 1 1 calc R U . . .
C123 C 0.4771(4) 1.2009(15) 0.9956(4) 0.129(7) Uani 1 1 d D U . . .
H123 H 0.4640 1.2358 0.9859 0.155 Uiso 1 1 calc R U . . .
C124 C 0.4825(4) 1.1936(15) 1.0196(4) 0.128(6) Uani 1 1 d D U . . .
C125 C 0.5025(4) 1.1415(15) 1.0331(4) 0.134(7) Uani 1 1 d D U . . .
H125 H 0.5071 1.1322 1.0496 0.161 Uiso 1 1 calc R U . . .
C126 C 0.5150(5) 1.1050(17) 1.0220(4) 0.148(8) Uani 1 1 d D U . . .
H126 H 0.5287 1.0718 1.0314 0.177 Uiso 1 1 calc R U . . .
C127 C 0.5091(4) 1.1130(16) 0.9986(4) 0.137(7) Uani 1 1 d D U . . .
C128 C 0.5178(4) 1.0671(15) 0.9849(4) 0.136(7) Uani 1 1 d D U . . .
H128 H 0.5314 1.0316 0.9929 0.163 Uiso 1 1 calc R U . . .
C129 C 0.5177(4) 1.0224(14) 0.9500(4) 0.156(7) Uani 1 1 d D U . . .
C130 C 0.5021(4) 0.9923(12) 0.9281(4) 0.158(8) Uani 1 1 d D U . . .
H130 H 0.4847 1.0051 0.9212 0.189 Uiso 1 1 calc R U . . .
C131 C 0.5109(4) 0.9434(13) 0.9155(4) 0.165(9) Uani 1 1 d D U . . .
H131 H 0.5000 0.9241 0.9001 0.198 Uiso 1 1 calc R U . . .
C132 C 0.5361(4) 0.9238(18) 0.9262(5) 0.192(10) Uani 1 1 d D U . . .
C133 C 0.5520(5) 0.9575(17) 0.9477(4) 0.185(10) Uani 1 1 d D U . . .
H133 H 0.5694 0.9468 0.9541 0.222 Uiso 1 1 calc R U . . .
C134 C 0.5433(4) 1.0060(16) 0.9602(4) 0.168(9) Uani 1 1 d D U . . .
H134 H 0.5544 1.0276 0.9752 0.201 Uiso 1 1 calc R U . . .
N23 N 0.3803(3) 1.2290(10) 1.0055(3) 0.103(4) Uani 1 1 d D U . . .
N24 N 0.3899(3) 1.2554(10) 0.9706(3) 0.096(4) Uani 1 1 d D U . . .
N25 N 0.3717(3) 1.2317(9) 0.8675(2) 0.094(4) Uani 1 1 d D U . . .
N26 N 0.3549(3) 1.2840(10) 0.8247(3) 0.111(4) Uani 1 1 d D U . . .
C151 C 0.3745(3) 1.2157(9) 1.0252(2) 0.114(6) Uani 1 1 d DG U . . .
C152 C 0.3927(3) 1.1854(10) 1.0465(2) 0.136(7) Uani 1 1 d DG U . . .
H152 H 0.4079 1.1652 1.0472 0.164 Uiso 1 1 calc R U . . .
C153 C 0.3886(3) 1.1845(10) 1.0668(2) 0.145(8) Uani 1 1 d DG U . . .
H153 H 0.4011 1.1638 1.0814 0.174 Uiso 1 1 calc R U . . .
C154 C 0.3663(3) 1.2140(10) 1.0658(2) 0.152(8) Uani 1 1 d DG U . . .
C155 C 0.3481(2) 1.2443(9) 1.0445(3) 0.129(7) Uani 1 1 d DG U . . .
H155 H 0.3329 1.2645 1.0438 0.154 Uiso 1 1 calc R U . . .
C156 C 0.3522(3) 1.2452(8) 1.0242(2) 0.119(6) Uani 1 1 d DG U . . .
H156 H 0.3398 1.2659 1.0097 0.143 Uiso 1 1 calc R U . . .
C157 C 0.3801(4) 1.1654(12) 0.9937(3) 0.098(5) Uani 1 1 d D U . . .
H157 H 0.3774 1.1142 0.9984 0.117 Uiso 1 1 calc R U . . .
C158 C 0.3844(4) 1.1783(12) 0.9727(3) 0.100(5) Uani 1 1 d D U . . .
C159 C 0.3834(4) 1.1226(12) 0.9563(3) 0.108(6) Uani 1 1 d D U . . .
H159 H 0.3809 1.0684 0.9588 0.129 Uiso 1 1 calc R U . . .
C160 C 0.3859(4) 1.1448(11) 0.9364(3) 0.105(6) Uani 1 1 d D U . . .
H160 H 0.3853 1.1060 0.9251 0.126 Uiso 1 1 calc R U . . .
C161 C 0.3893(4) 1.2230(11) 0.9326(3) 0.094(5) Uani 1 1 d D U . . .
C162 C 0.3904(4) 1.2780(11) 0.9506(3) 0.103(6) Uani 1 1 d D U . . .
H162 H 0.3916 1.3329 0.9480 0.123 Uiso 1 1 calc R U . . .
C163 C 0.3766(4) 1.2067(11) 0.8890(3) 0.100(6) Uani 1 1 d D U . . .
H163 H 0.3722 1.1538 0.8907 0.121 Uiso 1 1 calc R U . . .
C164 C 0.3878(4) 1.2528(11) 0.9096(3) 0.101(5) Uani 1 1 d D U . . .
C165 C 0.3955(4) 1.3277(12) 0.9070(3) 0.110(6) Uani 1 1 d D U . . .
H165 H 0.4042 1.3601 0.9207 0.132 Uiso 1 1 calc R U . . .
C166 C 0.3907(4) 1.3557(12) 0.8845(3) 0.114(6) Uani 1 1 d D U . . .
H166 H 0.3960 1.4073 0.8826 0.137 Uiso 1 1 calc R U . . .
C167 C 0.3783(4) 1.3081(11) 0.8650(3) 0.100(5) Uani 1 1 d D U . . .
C168 C 0.3683(4) 1.3348(12) 0.8404(3) 0.107(6) Uani 1 1 d D U . . .
H168 H 0.3715 1.3863 0.8363 0.128 Uiso 1 1 calc R U . . .
C169 C 0.3437(3) 1.3074(9) 0.80012(19) 0.124(6) Uani 1 1 d DG U . . .
C170 C 0.3584(3) 1.3304(12) 0.7890(3) 0.154(8) Uani 1 1 d DG U . . .
H170 H 0.3761 1.3330 0.7979 0.184 Uiso 1 1 calc R U . . .
C171 C 0.3472(3) 1.3495(12) 0.7649(3) 0.180(9) Uani 1 1 d DG U . . .
H171 H 0.3572 1.3652 0.7573 0.216 Uiso 1 1 calc R U . . .
C172 C 0.3212(3) 1.3457(12) 0.7519(2) 0.189(9) Uani 1 1 d DG U . . .
C173 C 0.3066(2) 1.3227(10) 0.7630(2) 0.151(8) Uani 1 1 d DG U . . .
H173 H 0.2889 1.3201 0.7541 0.182 Uiso 1 1 calc R U . . .
C174 C 0.3178(3) 1.3035(8) 0.7871(3) 0.121(6) Uani 1 1 d DG U . . .
H174 H 0.3078 1.2878 0.7947 0.145 Uiso 1 1 calc R U . . .
N19 N 0.2157(3) 1.2521(10) 0.8731(3) 0.102(4) Uani 1 1 d D U . . .
N20 N 0.2521(3) 1.3308(9) 0.9037(3) 0.094(4) Uani 1 1 d D U . . .
N21 N 0.3603(3) 1.3733(10) 0.9758(3) 0.098(4) Uani 1 1 d D U . . .
N22 N 0.4047(3) 1.4228(11) 0.9895(3) 0.114(4) Uani 1 1 d D U . . .
C201 C 0.1945(3) 1.2121(10) 0.8552(3) 0.119(6) Uani 1 1 d DG U . . .
C202 C 0.1951(3) 1.1816(9) 0.8348(3) 0.143(7) Uani 1 1 d DG U . . .
H202 H 0.2104 1.1808 0.8334 0.171 Uiso 1 1 calc R U . . .
C203 C 0.1733(3) 1.1522(11) 0.8164(3) 0.170(9) Uani 1 1 d DG U . . .
H203 H 0.1737 1.1313 0.8024 0.203 Uiso 1 1 calc R U . . .
C204 C 0.1510(3) 1.1533(12) 0.8184(3) 0.209(9) Uani 1 1 d DG U . . .
C205 C 0.1504(3) 1.1838(13) 0.8388(3) 0.211(10) Uani 1 1 d DG U . . .
H205 H 0.1351 1.1846 0.8402 0.253 Uiso 1 1 calc R U . . .
C206 C 0.1722(3) 1.2133(12) 0.8572(3) 0.170(9) Uani 1 1 d DG U . . .
H206 H 0.1718 1.2341 0.8712 0.204 Uiso 1 1 calc R U . . .
C207 C 0.2278(4) 1.2151(12) 0.8934(3) 0.101(6) Uani 1 1 d D U . . .
H207 H 0.2228 1.1643 0.8963 0.121 Uiso 1 1 calc R U . . .
C208 C 0.2494(3) 1.2571(11) 0.9113(3) 0.090(5) Uani 1 1 d D U . . .
C209 C 0.2666(4) 1.2242(12) 0.9322(3) 0.106(6) Uani 1 1 d D U . . .
H209 H 0.2638 1.1731 0.9369 0.127 Uiso 1 1 calc R U . . .
C210 C 0.2877(4) 1.2655(11) 0.9462(3) 0.097(6) Uani 1 1 d D U . . .
H210 H 0.2994 1.2445 0.9611 0.117 Uiso 1 1 calc R U . . .
C211 C 0.2922(3) 1.3374(11) 0.9386(3) 0.090(5) Uani 1 1 d D U . . .
C212 C 0.2732(3) 1.3692(12) 0.9166(3) 0.095(5) Uani 1 1 d D U . . .
H212 H 0.2760 1.4192 0.9112 0.114 Uiso 1 1 calc R U . . .
C213 C 0.3379(3) 1.3400(11) 0.9658(3) 0.093(5) Uani 1 1 d D U . . .
H213 H 0.3365 1.2857 0.9689 0.112 Uiso 1 1 calc R U . . .
C214 C 0.3161(3) 1.3806(11) 0.9507(3) 0.095(5) Uani 1 1 d D U . . .
C215 C 0.3181(4) 1.4609(12) 0.9477(3) 0.106(6) Uani 1 1 d D U . . .
H215 H 0.3034 1.4916 0.9395 0.127 Uiso 1 1 calc R U . . .
C216 C 0.3416(4) 1.4974(12) 0.9566(3) 0.104(5) Uani 1 1 d D U . . .
H216 H 0.3433 1.5515 0.9533 0.124 Uiso 1 1 calc R U . . .
C217 C 0.3623(3) 1.4522(12) 0.9703(3) 0.098(5) Uani 1 1 d D U . . .
C218 C 0.3881(3) 1.4769(13) 0.9781(3) 0.102(5) Uani 1 1 d D U . . .
H218 H 0.3924 1.5284 0.9752 0.123 Uiso 1 1 calc R U . . .
C219 C 0.4303(3) 1.4478(11) 0.9977(3) 0.128(6) Uani 1 1 d D U . . .
C220 C 0.4458(4) 1.4119(10) 0.9895(3) 0.135(7) Uani 1 1 d D U . . .
H220 H 0.4385 1.3796 0.9757 0.162 Uiso 1 1 calc R U . . .
C221 C 0.4715(4) 1.4207(11) 1.0005(3) 0.143(7) Uani 1 1 d D U . . .
H221 H 0.4817 1.3959 0.9943 0.171 Uiso 1 1 calc R U . . .
C222 C 0.4820(4) 1.4671(11) 1.0211(4) 0.151(8) Uani 1 1 d D U . . .
C223 C 0.4665(3) 1.5046(12) 1.0290(4) 0.146(8) Uani 1 1 d D U . . .
H223 H 0.4738 1.5378 1.0426 0.176 Uiso 1 1 calc R U . . .
C224 C 0.4407(3) 1.4957(12) 1.0178(3) 0.130(7) Uani 1 1 d D U . . .
H224 H 0.4304 1.5216 1.0237 0.156 Uiso 1 1 calc R U . . .
N27 N 0.3584(3) 1.0659(10) 0.8486(3) 0.110(4) Uani 1 1 d D U . . .
N28 N 0.3248(3) 1.1698(9) 0.8393(3) 0.092(4) Uani 1 1 d D U . . .
N29 N 0.2476(3) 1.3518(9) 0.8578(2) 0.083(4) Uani 1 1 d D U . . .
N30 N 0.2342(3) 1.4774(8) 0.8727(2) 0.086(4) Uani 1 1 d D U . . .
C301 C 0.3788(4) 1.0139(12) 0.8523(4) 0.127(6) Uani 1 1 d D U . . .
C302 C 0.3790(4) 0.9672(13) 0.8342(4) 0.172(10) Uani 1 1 d D U . . .
H302 H 0.3644 0.9641 0.8194 0.207 Uiso 1 1 calc R U . . .
C303 C 0.4002(4) 0.9248(14) 0.8376(4) 0.185(10) Uani 1 1 d D U . . .
H303 H 0.4000 0.8925 0.8251 0.222 Uiso 1 1 calc R U . . .
C304 C 0.4216(5) 0.9287(18) 0.8588(4) 0.194(10) Uani 1 1 d D U . . .
C305 C 0.4212(4) 0.9719(16) 0.8774(4) 0.164(9) Uani 1 1 d D U . . .
H305 H 0.4352 0.9708 0.8927 0.196 Uiso 1 1 calc R U . . .
C306 C 0.4005(4) 1.0165(12) 0.8735(4) 0.137(8) Uani 1 1 d D U . . .
H306 H 0.4011 1.0504 0.8859 0.164 Uiso 1 1 calc R U . . .
C307 C 0.3384(4) 1.0376(12) 0.8494(4) 0.106(5) Uani 1 1 d D U . . .
H307 H 0.3367 0.9834 0.8524 0.127 Uiso 1 1 calc R U . . .
C308 C 0.3189(4) 1.0966(11) 0.8452(4) 0.099(5) Uani 1 1 d D U . . .
C309 C 0.2972(4) 1.0826(11) 0.8473(3) 0.096(5) Uani 1 1 d D U . . .
H309 H 0.2934 1.0303 0.8503 0.116 Uiso 1 1 calc R U . . .
C310 C 0.2810(4) 1.1433(10) 0.8451(3) 0.092(5) Uani 1 1 d D U . . .
H310 H 0.2659 1.1336 0.8464 0.110 Uiso 1 1 calc R U . . .
C311 C 0.2873(3) 1.2189(10) 0.8411(3) 0.079(4) Uani 1 1 d D U . . .
C312 C 0.3098(3) 1.2301(11) 0.8382(3) 0.086(5) Uani 1 1 d D U . . .
H312 H 0.3141 1.2820 0.8355 0.103 Uiso 1 1 calc R U . . .
C313 C 0.2587(4) 1.2886(11) 0.8542(3) 0.086(5) Uani 1 1 d D U . . .
H313 H 0.2565 1.2392 0.8602 0.103 Uiso 1 1 calc R U . . .
C314 C 0.2735(4) 1.2908(10) 0.8420(3) 0.084(5) Uani 1 1 d D U . . .
C315 C 0.2751(4) 1.3610(10) 0.8314(3) 0.093(5) Uani 1 1 d D U . . .
H315 H 0.2834 1.3630 0.8214 0.112 Uiso 1 1 calc R U . . .
C316 C 0.2642(4) 1.4284(11) 0.8355(3) 0.093(5) Uani 1 1 d D U . . .
H316 H 0.2656 1.4777 0.8289 0.111 Uiso 1 1 calc R U . . .
C317 C 0.2513(3) 1.4236(10) 0.8492(3) 0.082(4) Uani 1 1 d D U . . .
C318 C 0.2430(4) 1.4915(11) 0.8578(3) 0.086(5) Uani 1 1 d D U . . .
H318 H 0.2441 1.5437 0.8527 0.103 Uiso 1 1 calc R U . . .
C319 C 0.2260(3) 1.5434(7) 0.8817(2) 0.106(6) Uani 1 1 d DG U . . .
C320 C 0.2104(3) 1.6013(8) 0.86661(18) 0.111(6) Uani 1 1 d DG U . . .
H320 H 0.2040 1.5957 0.8498 0.133 Uiso 1 1 calc R U . . .
C321 C 0.2042(3) 1.6675(8) 0.8761(2) 0.122(7) Uani 1 1 d DG U . . .
H321 H 0.1935 1.7071 0.8658 0.146 Uiso 1 1 calc R U . . .
C322 C 0.2136(3) 1.6757(7) 0.9007(2) 0.134(8) Uani 1 1 d DG U . . .
C323 C 0.2291(3) 1.6178(8) 0.91579(18) 0.122(7) Uani 1 1 d DG U . . .
H323 H 0.2355 1.6235 0.9326 0.147 Uiso 1 1 calc R U . . .
C324 C 0.2353(3) 1.5516(7) 0.9063(2) 0.110(7) Uani 1 1 d DG U . . .
H324 H 0.2460 1.5120 0.9166 0.132 Uiso 1 1 calc R U . . .
O1A O 0.5974(5) 1.3102(18) 1.0376(5) 0.275(9) Uiso 1 1 d D U . . .
O2A O 0.6316(7) 1.256(2) 1.0822(7) 0.304(8) Uiso 1 1 d D U . . .
O3A O 0.6217(8) 1.246(3) 1.1224(7) 0.324(8) Uiso 1 1 d D U . . .
O4A O 0.5747(8) 1.329(2) 1.1187(8) 0.323(8) Uiso 1 1 d D U . . .
O5A O 0.5528(7) 1.405(2) 1.0720(6) 0.288(8) Uiso 1 1 d D U . . .
O6A O 0.5079(4) 1.4767(13) 1.0324(4) 0.240(8) Uiso 1 1 d D U . . .
C1A C 0.6220(8) 1.277(3) 1.0426(9) 0.285(8) Uiso 1 1 d D U . . .
H1A1 H 0.6270 1.2957 1.0303 0.342 Uiso 1 1 calc R U . . .
H1A2 H 0.6207 1.2187 1.0416 0.342 Uiso 1 1 calc R U . . .
C2A C 0.6416(7) 1.300(3) 1.0664(8) 0.295(8) Uiso 1 1 d D U . . .
H2A1 H 0.6423 1.3578 1.0689 0.354 Uiso 1 1 calc R U . . .
H2A2 H 0.6584 1.2803 1.0691 0.354 Uiso 1 1 calc R U . . .
C3A C 0.6457(9) 1.207(3) 1.1039(9) 0.312(8) Uiso 1 1 d D U . . .
H3A1 H 0.6508 1.1583 1.0985 0.375 Uiso 1 1 calc R U . . .
H3A2 H 0.6614 1.2365 1.1137 0.375 Uiso 1 1 calc R U . . .
C4A C 0.6355(11) 1.182(3) 1.1204(10) 0.318(8) Uiso 1 1 d D U . . .
H4A1 H 0.6247 1.1353 1.1140 0.382 Uiso 1 1 calc R U . . .
H4A2 H 0.6493 1.1688 1.1362 0.382 Uiso 1 1 calc R U . . .
C5A C 0.6074(11) 1.232(2) 1.1350(10) 0.326(8) Uiso 1 1 d D U . . .
H5A1 H 0.6176 1.2004 1.1494 0.391 Uiso 1 1 calc R U . . .
H5A2 H 0.5926 1.1999 1.1248 0.391 Uiso 1 1 calc R U . . .
C6A C 0.5985(10) 1.304(3) 1.1426(10) 0.326(8) Uiso 1 1 d D U . . .
H6A1 H 0.6114 1.3461 1.1481 0.391 Uiso 1 1 calc R U . . .
H6A2 H 0.5937 1.2920 1.1556 0.391 Uiso 1 1 calc R U . . .
C7A C 0.5481(7) 1.307(3) 1.1016(9) 0.316(8) Uiso 1 1 d D U . . .
H7A1 H 0.5379 1.2938 1.1100 0.379 Uiso 1 1 calc R U . . .
H7A2 H 0.5476 1.2620 1.0912 0.379 Uiso 1 1 calc R U . . .
C8A C 0.5396(7) 1.385(2) 1.0874(9) 0.303(8) Uiso 1 1 d D U . . .
H8A1 H 0.5214 1.3822 1.0770 0.364 Uiso 1 1 calc R U . . .
H8A2 H 0.5425 1.4289 1.0989 0.364 Uiso 1 1 calc R U . . .
C9A C 0.5463(7) 1.489(3) 1.0655(9) 0.272(8) Uiso 1 1 d D U . . .
H9A1 H 0.5530 1.5042 1.0541 0.326 Uiso 1 1 calc R U . . .
H9A2 H 0.5553 1.5214 1.0800 0.326 Uiso 1 1 calc R U . . .
C10A C 0.5179(5) 1.514(2) 1.0542(6) 0.254(8) Uiso 1 1 d D U . . .
H10A H 0.5098 1.4963 1.0642 0.305 Uiso 1 1 calc R U . . .
H10B H 0.5161 1.5725 1.0523 0.305 Uiso 1 1 calc R U . . .
K1 K 0.5945(2) 1.3436(8) 1.0828(2) 0.217(5) Uani 0.75 1 d D U P . .
Br7 Br 0.62182(11) 1.4996(3) 1.07705(9) 0.193(2) Uani 0.75 1 d . U P . .
O1B O 0.2094(5) 1.124(4) 0.6424(7) 0.190(6) Uiso 0.377(12) 1 d D U P A 1
O2B O 0.1948(10) 1.158(3) 0.5913(11) 0.209(5) Uiso 0.377(12) 1 d D U P A 1
O3B O 0.2274(6) 1.319(3) 0.5926(6) 0.227(5) Uiso 0.377(12) 1 d D U P A 1
O4B O 0.2098(7) 1.315(3) 0.6237(7) 0.236(6) Uiso 0.377(12) 1 d D U P A 1
O5B O 0.2693(10) 1.323(4) 0.6762(8) 0.239(7) Uiso 0.377(12) 1 d D U P A 1
O6B O 0.3100(5) 1.357(2) 0.7270(3) 0.245(7) Uiso 0.377(12) 1 d D U P A 1
C1B C 0.1929(10) 1.072(3) 0.6235(8) 0.196(5) Uiso 0.377(12) 1 d D U P A 1
H1B1 H 0.1753 1.0849 0.6196 0.235 Uiso 0.377(12) 1 calc R U P A 1
H1B2 H 0.1960 1.0164 0.6291 0.235 Uiso 0.377(12) 1 calc R U P A 1
C2B C 0.1971(15) 1.081(3) 0.6017(8) 0.202(5) Uiso 0.377(12) 1 d D U P A 1
H2B1 H 0.2142 1.0612 0.6057 0.243 Uiso 0.377(12) 1 calc R U P A 1
H2B2 H 0.1852 1.0456 0.5893 0.243 Uiso 0.377(12) 1 calc R U P A 1
C3B C 0.2125(13) 1.173(3) 0.5821(14) 0.215(5) Uiso 0.377(12) 1 d D U P A 1
H3B1 H 0.2083 1.1432 0.5671 0.258 Uiso 0.377(12) 1 calc R U P A 1
H3B2 H 0.2298 1.1602 0.5938 0.258 Uiso 0.377(12) 1 calc R U P A 1
C4B C 0.2089(8) 1.260(3) 0.5776(6) 0.221(5) Uiso 0.377(12) 1 d D U P A 1
H4B1 H 0.2065 1.2685 0.5611 0.265 Uiso 0.377(12) 1 calc R U P A 1
H4B2 H 0.1928 1.2734 0.5779 0.265 Uiso 0.377(12) 1 calc R U P A 1
C5B C 0.2158(7) 1.388(2) 0.5986(10) 0.230(6) Uiso 0.377(12) 1 d D U P A 1
H5B1 H 0.1989 1.3936 0.5851 0.276 Uiso 0.377(12) 1 calc R U P A 1
H5B2 H 0.2255 1.4348 0.5977 0.276 Uiso 0.377(12) 1 calc R U P A 1
C6B C 0.2124(15) 1.400(3) 0.6207(11) 0.233(6) Uiso 0.377(12) 1 d D U P A 1
H6B1 H 0.2272 1.4233 0.6340 0.280 Uiso 0.377(12) 1 calc R U P A 1
H6B2 H 0.1971 1.4299 0.6179 0.280 Uiso 0.377(12) 1 calc R U P A 1
C7B C 0.2332(8) 1.272(3) 0.6378(6) 0.236(6) Uiso 0.377(12) 1 d D U P A 1
H7B1 H 0.2336 1.2296 0.6271 0.283 Uiso 0.377(12) 1 calc R U P A 1
H7B2 H 0.2303 1.2456 0.6505 0.283 Uiso 0.377(12) 1 calc R U P A 1
C8B C 0.2600(7) 1.301(5) 0.6502(7) 0.237(6) Uiso 0.377(12) 1 d D U P A 1
H8B1 H 0.2711 1.2597 0.6490 0.285 Uiso 0.377(12) 1 calc R U P A 1
H8B2 H 0.2616 1.3485 0.6416 0.285 Uiso 0.377(12) 1 calc R U P A 1
C9B C 0.2925(11) 1.285(4) 0.6902(6) 0.241(7) Uiso 0.377(12) 1 d D U P A 1
H9B1 H 0.3062 1.3127 0.6884 0.289 Uiso 0.377(12) 1 calc R U P A 1
H9B2 H 0.2920 1.2295 0.6847 0.289 Uiso 0.377(12) 1 calc R U P A 1
C10B C 0.2970(14) 1.286(3) 0.7161(5) 0.244(7) Uiso 0.377(12) 1 d D U P A 1
H10V H 0.2808 1.2838 0.7170 0.293 Uiso 0.377(12) 1 calc R U P A 1
H10H H 0.3071 1.2395 0.7246 0.293 Uiso 0.377(12) 1 calc R U P A 1
O1H O 0.2097(4) 1.124(3) 0.6426(5) 0.189(6) Uiso 0.623(12) 1 d D U P A 2
O2H O 0.2018(8) 1.120(2) 0.5905(6) 0.208(5) Uiso 0.623(12) 1 d D U P A 2
O3H O 0.1962(7) 1.287(2) 0.5684(6) 0.223(6) Uiso 0.623(12) 1 d D U P A 2
O4H O 0.2300(7) 1.350(2) 0.6136(6) 0.232(6) Uiso 0.623(12) 1 d D U P A 2
O5H O 0.2861(7) 1.372(2) 0.6784(6) 0.242(6) Uiso 0.623(12) 1 d D U P A 2
O6H O 0.3095(5) 1.379(3) 0.7288(4) 0.245(7) Uiso 0.623(12) 1 d D U P A 2
C1H C 0.1879(6) 1.093(3) 0.6226(6) 0.195(5) Uiso 0.623(12) 1 d D U P A 2
H1H1 H 0.1750 1.1342 0.6155 0.235 Uiso 0.623(12) 1 calc R U P A 2
H1H2 H 0.1806 1.0485 0.6279 0.235 Uiso 0.623(12) 1 calc R U P A 2
C2H C 0.1963(11) 1.063(2) 0.6045(6) 0.202(5) Uiso 0.623(12) 1 d D U P A 2
H2H1 H 0.2115 1.0307 0.6130 0.242 Uiso 0.623(12) 1 calc R U P A 2
H2H2 H 0.1831 1.0278 0.5933 0.242 Uiso 0.623(12) 1 calc R U P A 2
C3H C 0.2170(10) 1.186(2) 0.6017(6) 0.214(5) Uiso 0.623(12) 1 d D U P A 2
H3H1 H 0.2342 1.1703 0.6130 0.257 Uiso 0.623(12) 1 calc R U P A 2
H3H2 H 0.2096 1.2194 0.6100 0.257 Uiso 0.623(12) 1 calc R U P A 2
C4H C 0.2166(8) 1.2277(18) 0.5802(7) 0.220(5) Uiso 0.623(12) 1 d D U P A 2
H4H1 H 0.2329 1.2550 0.5851 0.264 Uiso 0.623(12) 1 calc R U P A 2
H4H2 H 0.2153 1.1871 0.5683 0.264 Uiso 0.623(12) 1 calc R U P A 2
C5H C 0.2050(9) 1.369(2) 0.5763(7) 0.226(6) Uiso 0.623(12) 1 d D U P A 2
H5H1 H 0.1930 1.4041 0.5640 0.272 Uiso 0.623(12) 1 calc R U P A 2
H5H2 H 0.2211 1.3740 0.5754 0.272 Uiso 0.623(12) 1 calc R U P A 2
C6H C 0.2092(9) 1.404(3) 0.5999(7) 0.230(6) Uiso 0.623(12) 1 d D U P A 2
H6H1 H 0.2144 1.4598 0.6016 0.276 Uiso 0.623(12) 1 calc R U P A 2
H6H2 H 0.1947 1.3966 0.6035 0.276 Uiso 0.623(12) 1 calc R U P A 2
C7H C 0.2451(7) 1.369(3) 0.6387(6) 0.236(6) Uiso 0.623(12) 1 d D U P A 2
H7H1 H 0.2441 1.3205 0.6473 0.283 Uiso 0.623(12) 1 calc R U P A 2
H7H2 H 0.2353 1.4095 0.6423 0.283 Uiso 0.623(12) 1 calc R U P A 2
C8H C 0.2721(8) 1.396(3) 0.6522(6) 0.241(6) Uiso 0.623(12) 1 d D U P A 2
H8H1 H 0.2724 1.4543 0.6513 0.289 Uiso 0.623(12) 1 calc R U P A 2
H8H2 H 0.2816 1.3751 0.6438 0.289 Uiso 0.623(12) 1 calc R U P A 2
C9H C 0.2994(8) 1.440(2) 0.6910(6) 0.244(7) Uiso 0.623(12) 1 d D U P A 2
H9H1 H 0.2876 1.4773 0.6932 0.292 Uiso 0.623(12) 1 calc R U P A 2
H9H2 H 0.3067 1.4679 0.6815 0.292 Uiso 0.623(12) 1 calc R U P A 2
C10H C 0.3202(7) 1.419(3) 0.7153(6) 0.245(7) Uiso 0.623(12) 1 d D U P A 2
H10I H 0.3325 1.3837 0.7134 0.294 Uiso 0.623(12) 1 calc R U P A 2
H10J H 0.3290 1.4671 0.7238 0.294 Uiso 0.623(12) 1 calc R U P A 2
O1C O 0.1807(4) 1.7570(14) 0.9896(4) 0.219(7) Uiso 1 1 d D U . . .
O2C O 0.1258(5) 1.7974(17) 0.9768(5) 0.278(7) Uiso 1 1 d D U . . .
O3C O 0.0675(6) 1.867(2) 0.9263(5) 0.312(8) Uiso 1 1 d D U . . .
O4C O 0.0915(6) 1.780(2) 0.9000(7) 0.317(8) Uiso 1 1 d D U . . .
O5C O 0.1605(5) 1.7256(18) 0.9119(5) 0.267(7) Uiso 1 1 d D U . . .
O6C O 0.2077(4) 1.7416(12) 0.9108(3) 0.206(7) Uiso 1 1 d D U . . .
C1C C 0.1714(5) 1.783(2) 1.0064(5) 0.240(7) Uiso 1 1 d D U . . .
H1C1 H 0.1846 1.8133 1.0193 0.288 Uiso 1 1 calc R U . . .
H1C2 H 0.1677 1.7353 1.0137 0.288 Uiso 1 1 calc R U . . .
C2C C 0.1482(5) 1.8322(19) 0.9950(7) 0.259(7) Uiso 1 1 d D U . . .
H2C1 H 0.1441 1.8515 1.0079 0.311 Uiso 1 1 calc R U . . .
H2C2 H 0.1523 1.8792 0.9880 0.311 Uiso 1 1 calc R U . . .
C3C C 0.1043(6) 1.849(2) 0.9684(6) 0.287(8) Uiso 1 1 d D U . . .
H3C1 H 0.1092 1.9046 0.9679 0.345 Uiso 1 1 calc R U . . .
H3C2 H 0.0954 1.8449 0.9784 0.345 Uiso 1 1 calc R U . . .
C4C C 0.0887(7) 1.817(2) 0.9437(6) 0.300(8) Uiso 1 1 d D U . . .
H4C1 H 0.0816 1.7661 0.9455 0.360 Uiso 1 1 calc R U . . .
H4C2 H 0.1001 1.8060 0.9364 0.360 Uiso 1 1 calc R U . . .
C5C C 0.0619(6) 1.848(3) 0.9011(5) 0.312(8) Uiso 1 1 d D U . . .
H5C1 H 0.0558 1.7925 0.8987 0.375 Uiso 1 1 calc R U . . .
H5C2 H 0.0471 1.8809 0.8913 0.375 Uiso 1 1 calc R U . . .
C6C C 0.0787(8) 1.853(2) 0.8894(8) 0.312(8) Uiso 1 1 d D U . . .
H6C1 H 0.0697 1.8513 0.8718 0.374 Uiso 1 1 calc R U . . .
H6C2 H 0.0899 1.9002 0.8946 0.374 Uiso 1 1 calc R U . . .
C7C C 0.1128(7) 1.753(3) 0.8963(8) 0.306(8) Uiso 1 1 d D U . . .
H7C1 H 0.1219 1.8031 0.8976 0.367 Uiso 1 1 calc R U . . .
H7C2 H 0.1047 1.7409 0.8790 0.367 Uiso 1 1 calc R U . . .
C8C C 0.1345(6) 1.693(2) 0.9055(8) 0.289(7) Uiso 1 1 d D U . . .
H8C1 H 0.1348 1.6668 0.9198 0.346 Uiso 1 1 calc R U . . .
H8C2 H 0.1308 1.6516 0.8931 0.346 Uiso 1 1 calc R U . . .
C9C C 0.1626(5) 1.7503(19) 0.8911(5) 0.246(7) Uiso 1 1 d D U . . .
H9C1 H 0.1486 1.7865 0.8817 0.295 Uiso 1 1 calc R U . . .
H9C2 H 0.1613 1.7036 0.8810 0.295 Uiso 1 1 calc R U . . .
C10C C 0.1872(5) 1.7921(18) 0.8973(6) 0.225(7) Uiso 1 1 d D U . . .
H10E H 0.1881 1.8084 0.8825 0.270 Uiso 1 1 calc R U . . .
H10F H 0.1882 1.8404 0.9067 0.270 Uiso 1 1 calc R U . . .
O1D O 0.3618(4) 1.2125(17) 1.0860(4) 0.278(9) Uiso 1 1 d D U . . .
O2D O 0.3737(6) 1.3434(18) 1.1220(7) 0.346(9) Uiso 1 1 d D U . . .
O3D O 0.3843(8) 1.4989(18) 1.1398(6) 0.388(9) Uiso 1 1 d D U . . .
O4D O 0.3903(6) 1.5918(19) 1.1750(6) 0.405(9) Uiso 1 1 d D U . . .
O5D O 0.3324(7) 1.605(2) 1.1691(8) 0.383(10) Uiso 1 1 d D U . . .
O6D O 0.3053(4) 1.512(2) 1.1281(4) 0.335(10) Uiso 1 1 d D U . . .
C1D C 0.3806(7) 1.203(2) 1.1101(4) 0.304(9) Uiso 1 1 d D U . . .
H1D1 H 0.3973 1.2107 1.1106 0.365 Uiso 1 1 calc R U . . .
H1D2 H 0.3798 1.1483 1.1154 0.365 Uiso 1 1 calc R U . . .
C2D C 0.3775(5) 1.2601(19) 1.1270(5) 0.327(9) Uiso 1 1 d D U . . .
H2D1 H 0.3631 1.2412 1.1296 0.393 Uiso 1 1 calc R U . . .
H2D2 H 0.3926 1.2548 1.1425 0.393 Uiso 1 1 calc R U . . .
C3D C 0.3955(8) 1.378(2) 1.1219(10) 0.364(9) Uiso 1 1 d D U . . .
H3D1 H 0.3982 1.3603 1.1081 0.436 Uiso 1 1 calc R U . . .
H3D2 H 0.4107 1.3675 1.1369 0.436 Uiso 1 1 calc R U . . .
C4D C 0.3878(10) 1.4629(19) 1.1197(7) 0.376(9) Uiso 1 1 d D U . . .
H4D1 H 0.4006 1.4944 1.1174 0.452 Uiso 1 1 calc R U . . .
H4D2 H 0.3719 1.4686 1.1051 0.452 Uiso 1 1 calc R U . . .
C5D C 0.3873(6) 1.5874(17) 1.1405(6) 0.396(9) Uiso 1 1 d D U . . .
H5D1 H 0.3704 1.6105 1.1352 0.475 Uiso 1 1 calc R U . . .
H5D2 H 0.3931 1.6017 1.1284 0.475 Uiso 1 1 calc R U . . .
C6D C 0.4044(8) 1.629(3) 1.1633(8) 0.402(9) Uiso 1 1 d D U . . .
H6D1 H 0.4221 1.6116 1.1699 0.482 Uiso 1 1 calc R U . . .
H6D2 H 0.4030 1.6872 1.1624 0.482 Uiso 1 1 calc R U . . .
C7D C 0.3784(8) 1.647(3) 1.1851(8) 0.399(10) Uiso 1 1 d D U . . .
H7D1 H 0.3874 1.6975 1.1865 0.479 Uiso 1 1 calc R U . . .
H7D2 H 0.3838 1.6279 1.2016 0.479 Uiso 1 1 calc R U . . .
C8D C 0.3515(8) 1.671(2) 1.1768(12) 0.393(10) Uiso 1 1 d D U . . .
H8D1 H 0.3469 1.7079 1.1632 0.471 Uiso 1 1 calc R U . . .
H8D2 H 0.3502 1.7002 1.1899 0.471 Uiso 1 1 calc R U . . .
C9D C 0.3430(6) 1.5343(15) 1.1654(5) 0.371(10) Uiso 1 1 d D U . . .
H9D1 H 0.3400 1.4906 1.1744 0.445 Uiso 1 1 calc R U . . .
H9D2 H 0.3614 1.5412 1.1717 0.445 Uiso 1 1 calc R U . . .
C10D C 0.3320(5) 1.513(3) 1.1391(5) 0.354(10) Uiso 1 1 d D U . . .
H10G H 0.3378 1.5515 1.1308 0.425 Uiso 1 1 calc R U . . .
H10X H 0.3383 1.4599 1.1375 0.425 Uiso 1 1 calc R U . . .
O1E O 0.4436(5) 0.887(2) 0.8624(5) 0.325(10) Uiso 1 1 d D U . . .
O2E O 0.4841(7) 0.941(2) 0.8451(8) 0.365(9) Uiso 1 1 d D U . . .
O3E O 0.5289(7) 1.008(3) 0.8421(7) 0.397(9) Uiso 1 1 d D U . . .
O4E O 0.5681(6) 0.938(2) 0.8435(7) 0.397(9) Uiso 1 1 d D U . . .
O5E O 0.5558(7) 0.833(2) 0.8768(7) 0.343(9) Uiso 1 1 d D U . . .
O6E O 0.5462(5) 0.8751(18) 0.9141(5) 0.289(9) Uiso 1 1 d D U . . .
C1E C 0.4487(9) 0.853(2) 0.8438(8) 0.339(10) Uiso 1 1 d D U . . .
H1E1 H 0.4331 0.8299 0.8314 0.407 Uiso 1 1 calc R U . . .
H1E2 H 0.4609 0.8088 0.8506 0.407 Uiso 1 1 calc R U . . .
C2E C 0.4590(8) 0.911(3) 0.8325(7) 0.352(9) Uiso 1 1 d D U . . .
H2E1 H 0.4576 0.8868 0.8175 0.422 Uiso 1 1 calc R U . . .
H2E2 H 0.4477 0.9574 0.8278 0.422 Uiso 1 1 calc R U . . .
C3E C 0.4864(7) 1.024(2) 0.8429(10) 0.377(9) Uiso 1 1 d D U . . .
H3E1 H 0.4782 1.0534 0.8512 0.453 Uiso 1 1 calc R U . . .
H3E2 H 0.4790 1.0402 0.8260 0.453 Uiso 1 1 calc R U . . .
C4E C 0.5142(8) 1.036(3) 0.8547(9) 0.389(9) Uiso 1 1 d D U . . .
H4E1 H 0.5172 1.0939 0.8575 0.466 Uiso 1 1 calc R U . . .
H4E2 H 0.5210 1.0105 0.8705 0.466 Uiso 1 1 calc R U . . .
C5E C 0.5554(8) 1.036(2) 0.8553(10) 0.400(9) Uiso 1 1 d D U . . .
H5E1 H 0.5561 1.0712 0.8682 0.480 Uiso 1 1 calc R U . . .
H5E2 H 0.5588 1.0699 0.8441 0.480 Uiso 1 1 calc R U . . .
C6E C 0.5772(7) 0.979(3) 0.8664(6) 0.400(9) Uiso 1 1 d D U . . .
H6E1 H 0.5938 1.0043 0.8715 0.480 Uiso 1 1 calc R U . . .
H6E2 H 0.5768 0.9464 0.8793 0.480 Uiso 1 1 calc R U . . .
C7E C 0.5631(8) 0.855(2) 0.8402(7) 0.383(9) Uiso 1 1 d D U . . .
H7E1 H 0.5792 0.8305 0.8426 0.459 Uiso 1 1 calc R U . . .
H7E2 H 0.5517 0.8485 0.8230 0.459 Uiso 1 1 calc R U . . .
C8E C 0.5526(11) 0.800(2) 0.8529(7) 0.366(9) Uiso 1 1 d D U . . .
H8E1 H 0.5346 0.7910 0.8426 0.439 Uiso 1 1 calc R U . . .
H8E2 H 0.5612 0.7481 0.8556 0.439 Uiso 1 1 calc R U . . .
C9E C 0.5435(8) 0.7773(19) 0.8854(7) 0.323(9) Uiso 1 1 d D U . . .
H9E1 H 0.5559 0.7438 0.8982 0.387 Uiso 1 1 calc R U . . .
H9E2 H 0.5321 0.7427 0.8723 0.387 Uiso 1 1 calc R U . . .
C10E C 0.5289(6) 0.828(3) 0.8950(7) 0.305(9) Uiso 1 1 d D U . . .
H10Y H 0.5170 0.8623 0.8822 0.366 Uiso 1 1 calc R U . . .
H10Z H 0.5193 0.7936 0.9009 0.366 Uiso 1 1 calc R U . . .
O1F O 0.1285(6) 1.127(5) 0.7993(7) 0.315(9) Uiso 0.447(10) 1 d D U P B 1
O2F O 0.0653(9) 1.042(3) 0.7670(9) 0.330(9) Uiso 0.447(10) 1 d D U P B 1
O3F O 0.0415(9) 1.148(3) 0.7349(10) 0.337(9) Uiso 0.447(10) 1 d D U P B 1
O4F O 0.0131(14) 1.034(4) 0.7091(10) 0.342(10) Uiso 0.447(10) 1 d D U P B 1
O5F O 0.0332(10) 0.930(5) 0.6744(11) 0.335(9) Uiso 0.447(10) 1 d D U P B 1
O6F O 0.0924(8) 1.026(5) 0.7122(8) 0.325(9) Uiso 0.447(10) 1 d D U P B 1
C1F C 0.1034(6) 1.121(5) 0.7976(13) 0.318(9) Uiso 0.447(10) 1 d D U P B 1
H1F1 H 0.0933 1.1660 0.7882 0.382 Uiso 0.447(10) 1 calc R U P B 1
H1F2 H 0.1045 1.1251 0.8139 0.382 Uiso 0.447(10) 1 calc R U P B 1
C2F C 0.0900(9) 1.046(4) 0.7865(14) 0.323(9) Uiso 0.447(10) 1 d D U P B 1
H2F1 H 0.1011 1.0166 0.7813 0.387 Uiso 0.447(10) 1 calc R U P B 1
H2F2 H 0.0893 1.0144 0.7996 0.387 Uiso 0.447(10) 1 calc R U P B 1
C3F C 0.0456(13) 1.070(6) 0.7724(14) 0.333(10) Uiso 0.447(10) 1 d D U P B 1
H3F1 H 0.0523 1.0897 0.7889 0.399 Uiso 0.447(10) 1 calc R U P B 1
H3F2 H 0.0331 1.0276 0.7700 0.399 Uiso 0.447(10) 1 calc R U P B 1
C4F C 0.0346(8) 1.135(4) 0.7547(13) 0.335(9) Uiso 0.447(10) 1 d D U P B 1
H4F1 H 0.0162 1.1279 0.7474 0.402 Uiso 0.447(10) 1 calc R U P B 1
H4F2 H 0.0383 1.1848 0.7639 0.402 Uiso 0.447(10) 1 calc R U P B 1
C5F C 0.0198(14) 1.160(3) 0.7112(11) 0.340(9) Uiso 0.447(10) 1 d D U P B 1
H5F1 H 0.0248 1.2034 0.7035 0.409 Uiso 0.447(10) 1 calc R U P B 1
H5F2 H 0.0062 1.1814 0.7145 0.409 Uiso 0.447(10) 1 calc R U P B 1
C6F C 0.0077(17) 1.099(4) 0.6921(10) 0.340(9) Uiso 0.447(10) 1 d D U P B 1
H6F1 H -0.0105 1.1079 0.6824 0.408 Uiso 0.447(10) 1 calc R U P B 1
H6F2 H 0.0161 1.0928 0.6816 0.408 Uiso 0.447(10) 1 calc R U P B 1
C7F C 0.0095(17) 0.954(4) 0.6994(15) 0.340(10) Uiso 0.447(10) 1 d D U P B 1
H7F1 H -0.0067 0.9365 0.6989 0.408 Uiso 0.447(10) 1 calc R U P B 1
H7F2 H 0.0226 0.9219 0.7120 0.408 Uiso 0.447(10) 1 calc R U P B 1
C8F C 0.0089(9) 0.925(6) 0.6763(14) 0.337(10) Uiso 0.447(10) 1 d D U P B 1
H8F1 H 0.0033 0.8688 0.6740 0.405 Uiso 0.447(10) 1 calc R U P B 1
H8F2 H -0.0039 0.9555 0.6630 0.405 Uiso 0.447(10) 1 calc R U P B 1
C9F C 0.0518(8) 0.964(4) 0.6957(10) 0.332(9) Uiso 0.447(10) 1 d D U P B 1
H9F1 H 0.0565 0.9255 0.7091 0.398 Uiso 0.447(10) 1 calc R U P B 1
H9F2 H 0.0451 1.0118 0.6999 0.398 Uiso 0.447(10) 1 calc R U P B 1
C10F C 0.0746(13) 0.984(7) 0.6919(13) 0.328(9) Uiso 0.447(10) 1 d D U P B 1
H10K H 0.0822 0.9354 0.6893 0.394 Uiso 0.447(10) 1 calc R U P B 1
H10L H 0.0695 1.0180 0.6775 0.394 Uiso 0.447(10) 1 calc R U P B 1
O1K O 0.1302(5) 1.111(3) 0.8014(6) 0.315(9) Uiso 0.553(10) 1 d D U P B 2
O2K O 0.0814(8) 1.260(3) 0.7670(8) 0.334(10) Uiso 0.553(10) 1 d D U P B 2
O3K O 0.0357(8) 1.308(3) 0.7516(11) 0.343(10) Uiso 0.553(10) 1 d D U P B 2
O4K O 0.0177(10) 1.259(4) 0.7023(11) 0.343(9) Uiso 0.553(10) 1 d D U P B 2
O5K O 0.0390(11) 1.105(4) 0.6932(9) 0.338(9) Uiso 0.553(10) 1 d D U P B 2
O6K O 0.0902(4) 1.060(4) 0.7090(6) 0.325(9) Uiso 0.553(10) 1 d D U P B 2
C1K C 0.1060(6) 1.148(3) 0.7933(6) 0.320(9) Uiso 0.553(10) 1 d D U P B 2
H1K1 H 0.1044 1.1724 0.8070 0.384 Uiso 0.553(10) 1 calc R U P B 2
H1K2 H 0.0927 1.1078 0.7861 0.384 Uiso 0.553(10) 1 calc R U P B 2
C2K C 0.1030(11) 1.211(4) 0.7751(10) 0.327(9) Uiso 0.553(10) 1 d D U P B 2
H2K1 H 0.1180 1.2450 0.7819 0.393 Uiso 0.553(10) 1 calc R U P B 2
H2K2 H 0.1030 1.1839 0.7610 0.393 Uiso 0.553(10) 1 calc R U P B 2
C3K C 0.0805(12) 1.308(4) 0.7857(10) 0.337(10) Uiso 0.553(10) 1 d D U P B 2
H3K1 H 0.0938 1.3483 0.7913 0.404 Uiso 0.553(10) 1 calc R U P B 2
H3K2 H 0.0822 1.2743 0.7994 0.404 Uiso 0.553(10) 1 calc R U P B 2
C4K C 0.0551(11) 1.344(4) 0.7738(10) 0.341(10) Uiso 0.553(10) 1 d D U P B 2
H4K1 H 0.0483 1.3458 0.7856 0.409 Uiso 0.553(10) 1 calc R U P B 2
H4K2 H 0.0574 1.3998 0.7701 0.409 Uiso 0.553(10) 1 calc R U P B 2
C5K C 0.0398(11) 1.332(3) 0.7305(8) 0.345(10) Uiso 0.553(10) 1 d D U P B 2
H5K1 H 0.0540 1.3692 0.7363 0.414 Uiso 0.553(10) 1 calc R U P B 2
H5K2 H 0.0248 1.3614 0.7195 0.414 Uiso 0.553(10) 1 calc R U P B 2
C6K C 0.0450(10) 1.270(5) 0.7159(11) 0.345(9) Uiso 0.553(10) 1 d D U P B 2
H6K1 H 0.0532 1.2903 0.7063 0.414 Uiso 0.553(10) 1 calc R U P B 2
H6K2 H 0.0538 1.2222 0.7251 0.414 Uiso 0.553(10) 1 calc R U P B 2
C7K C 0.0102(12) 1.224(4) 0.6786(10) 0.341(9) Uiso 0.553(10) 1 d D U P B 2
H7K1 H 0.0076 1.2691 0.6675 0.409 Uiso 0.553(10) 1 calc R U P B 2
H7K2 H -0.0065 1.2001 0.6739 0.409 Uiso 0.553(10) 1 calc R U P B 2
C8K C 0.0258(18) 1.163(4) 0.6729(12) 0.340(9) Uiso 0.553(10) 1 d D U P B 2
H8K1 H 0.0146 1.1331 0.6585 0.408 Uiso 0.553(10) 1 calc R U P B 2
H8K2 H 0.0384 1.1908 0.6694 0.408 Uiso 0.553(10) 1 calc R U P B 2
C9K C 0.0464(6) 1.037(3) 0.6845(12) 0.332(9) Uiso 0.553(10) 1 d D U P B 2
H9K1 H 0.0338 1.0248 0.6680 0.398 Uiso 0.553(10) 1 calc R U P B 2
H9K2 H 0.0481 0.9910 0.6948 0.398 Uiso 0.553(10) 1 calc R U P B 2
C10K C 0.0715(5) 1.057(6) 0.6848(7) 0.327(9) Uiso 0.553(10) 1 d D U P B 2
H10M H 0.0760 1.0152 0.6761 0.393 Uiso 0.553(10) 1 calc R U P B 2
H10N H 0.0705 1.1079 0.6768 0.393 Uiso 0.553(10) 1 calc R U P B 2
O21W O 0.0620(13) 0.836(4) 0.6946(12) 0.15(2) Uiso 0.25 1 d . . P C 2
Br10 Br 0.32186(7) 1.0803(2) 0.96798(6) 0.1728(14) Uani 1 1 d . . . . .
Br11 Br 0.34687(10) 0.9922(3) 0.90244(8) 0.185(2) Uani 0.75 1 d . . P . .
Br13 Br 0.0929(2) 1.4795(8) 0.7364(3) 0.171(6) Uani 0.4 1 d . U P D 1
Br14 Br 0.1011(3) 1.5210(11) 0.7489(3) 0.156(6) Uani 0.3 1 d . U P E 2
Br15 Br 0.20494(13) 1.5623(4) 0.80582(8) 0.143(2) Uani 0.5 1 d . . P . .
Br16 Br 0.4910(3) 1.4216(15) 1.1143(3) 0.190(7) Uani 0.25 1 d . U P . .
Br17 Br 0.4957(6) 0.6425(19) 0.8812(4) 0.182(11) Uani 0.15 1 d . U P . .
Br18 Br 0.4787(5) 1.5814(15) 1.0900(4) 0.234(10) Uani 0.2 1 d . U P . .
Br19 Br 0.4272(3) 1.3684(11) 0.8449(4) 0.216(7) Uani 0.25 1 d . . P . .
Br20 Br 0.1222(4) 1.6163(11) 0.8340(3) 0.184(7) Uani 0.2 1 d . U P . .
Br21 Br 0.2991(6) 0.9324(10) 0.8025(3) 0.214(9) Uani 0.2 1 d . U P F 1
Br22 Br 0.2617(7) 0.9285(17) 0.7905(5) 0.214(11) Uani 0.15 1 d . U P G 2
Br23 Br 0.6035(4) 1.0412(12) 1.0034(5) 0.242(12) Uani 0.2 1 d . . P . .
O10W O 0.6461(6) 1.062(2) 1.0470(6) 0.220(13) Uiso 0.75 1 d . . P . .
Br30 Br 0.67359(12) 1.5453(4) 1.16270(12) 0.149(2) Uani 0.5 1 d . . P . .
O6W O 0.2614(5) 1.0932(16) 0.8833(5) 0.227(10) Uiso 1 1 d . . . H 1
Br8 Br 0.32570(19) 1.3686(7) 0.89494(18) 0.206(4) Uani 0.4 1 d . . P I 2
Br28 Br 0.3200(3) 1.2252(15) 0.9073(3) 0.196(8) Uani 0.2 1 d . U P J 3
O5W O 0.3072(8) 1.118(3) 0.9104(8) 0.184(15) Uiso 0.5 1 d . . P K 4
O3W O 0.2677(3) 1.2430(10) 1.0404(3) 0.140(6) Uiso 1 1 d . . . L 1
O4W O 0.4382(5) 1.0729(16) 0.9863(5) 0.174(10) Uiso 0.75 1 d . . P . .
O8W O 0.3122(9) 1.263(3) 1.0822(8) 0.202(17) Uiso 0.5 1 d . . P M 2
O13W O 0.5631(18) 1.186(6) 1.0703(17) 0.20(4) Uiso 0.25 1 d . . P . .
O9W O 0.0903(9) 1.339(3) 0.8116(9) 0.213(17) Uiso 0.5 1 d . U P N 1
Br26 Br 0.6214(3) 1.4455(7) 1.1345(2) 0.226(5) Uani 0.35 1 d . U P . .
O19W O 0.5992(7) 0.988(3) 0.8353(7) 0.185(16) Uiso 0.5 1 d . . P . .
O20W O 0.0671(18) 0.983(6) 0.7376(17) 0.21(4) Uiso 0.25 1 d . . P . .

loop_
_atom_site_aniso_label
_atom_site_aniso_U_11
_atom_site_aniso_U_22
_atom_site_aniso_U_33
_atom_site_aniso_U_23
_atom_site_aniso_U_13
_atom_site_aniso_U_12
Fe1 0.140(3) 0.091(2) 0.064(2) -0.0114(17) 0.030(2) 0.004(2)
Fe2 0.134(3) 0.119(3) 0.073(2) -0.0074(18) 0.053(2) -0.002(2)
Fe3 0.112(3) 0.176(4) 0.120(3) 0.013(3) 0.049(2) 0.013(3)
Fe4 0.115(3) 0.100(2) 0.0649(19) 0.0003(16) 0.0396(18) 0.0123(19)
Fe5 0.115(3) 0.124(3) 0.069(2) 0.0033(18) 0.0297(19) 0.004(2)
Fe6 0.134(3) 0.106(2) 0.079(2) -0.0032(18) 0.047(2) 0.019(2)
Br1 0.169(3) 0.114(2) 0.0744(16) 0.0061(14) 0.0376(16) 0.0194(18)
Br2 0.141(2) 0.0828(18) 0.0971(18) -0.0176(13) 0.0303(16) 0.0100(15)
Br3 0.145(2) 0.144(2) 0.0776(16) -0.0091(15) 0.0593(16) -0.0134(18)
Br4 0.131(2) 0.123(2) 0.115(2) -0.0190(16) 0.0623(17) -0.0084(17)
Br5 0.158(3) 0.173(3) 0.116(2) 0.0196(19) 0.057(2) 0.025(2)
Br6 0.114(2) 0.189(3) 0.122(2) 0.019(2) 0.0482(18) 0.014(2)
N1 0.157(8) 0.094(9) 0.079(9) -0.002(7) 0.048(7) -0.003(7)
N2 0.145(8) 0.090(9) 0.068(9) -0.010(6) 0.036(7) 0.004(6)
N3 0.140(8) 0.117(10) 0.078(7) -0.007(6) 0.052(6) 0.015(7)
N4 0.140(7) 0.128(11) 0.088(8) -0.009(7) 0.056(6) 0.016(7)
N5 0.132(10) 0.184(14) 0.117(7) 0.005(8) 0.056(6) 0.003(9)
N6 0.141(9) 0.211(14) 0.128(9) 0.007(9) 0.059(7) -0.015(9)
C1 0.160(9) 0.129(15) 0.133(12) -0.027(11) 0.063(8) -0.014(9)
C2 0.169(11) 0.16(2) 0.144(12) -0.038(12) 0.052(9) -0.021(13)
C3 0.172(12) 0.22(2) 0.191(15) -0.063(15) 0.065(10) -0.031(14)
C4 0.205(13) 0.27(2) 0.221(15) -0.067(16) 0.098(11) -0.031(14)
C5 0.190(13) 0.23(2) 0.206(15) -0.054(16) 0.104(12) -0.029(14)
C6 0.190(12) 0.17(2) 0.163(13) -0.034(13) 0.096(11) -0.019(13)
C7 0.149(9) 0.088(11) 0.055(10) 0.005(8) 0.035(8) -0.002(8)
C8 0.148(8) 0.088(10) 0.069(11) -0.009(8) 0.038(8) 0.001(7)
C9 0.156(9) 0.083(11) 0.073(11) -0.007(9) 0.046(8) 0.000(8)
C10 0.154(9) 0.089(10) 0.072(10) -0.006(8) 0.046(8) 0.007(8)
C11 0.153(7) 0.084(11) 0.075(10) -0.004(8) 0.043(7) 0.010(7)
C12 0.146(8) 0.083(11) 0.077(11) -0.008(9) 0.038(8) 0.004(7)
C13 0.140(8) 0.088(13) 0.076(8) -0.001(8) 0.046(6) 0.019(8)
C14 0.152(8) 0.095(13) 0.075(8) -0.005(8) 0.046(6) 0.012(8)
C15 0.159(9) 0.137(16) 0.080(10) -0.007(10) 0.051(7) 0.019(10)
C16 0.157(9) 0.139(16) 0.085(9) -0.010(9) 0.056(8) 0.019(10)
C17 0.144(8) 0.124(14) 0.082(8) -0.004(8) 0.055(6) 0.022(8)
C18 0.144(8) 0.147(16) 0.091(8) -0.015(9) 0.059(6) 0.018(8)
C19 0.148(9) 0.21(2) 0.111(10) -0.025(12) 0.067(7) 0.022(11)
C20 0.148(9) 0.21(2) 0.117(9) -0.025(11) 0.065(8) 0.023(11)
C21 0.141(8) 0.186(18) 0.114(8) -0.017(10) 0.063(7) 0.020(9)
C22 0.139(8) 0.143(17) 0.099(9) -0.013(10) 0.054(7) 0.017(9)
C23 0.133(11) 0.183(19) 0.115(8) 0.000(9) 0.057(7) 0.008(11)
C24 0.140(9) 0.197(18) 0.116(8) 0.001(9) 0.060(7) 0.009(10)
C25 0.153(11) 0.26(2) 0.127(10) 0.007(12) 0.065(8) -0.016(13)
C26 0.153(12) 0.29(2) 0.129(9) 0.011(11) 0.064(8) -0.029(14)
C27 0.141(11) 0.24(2) 0.127(9) 0.007(10) 0.060(8) -0.015(12)
C28 0.137(12) 0.23(2) 0.126(9) 0.008(10) 0.058(8) -0.018(12)
C29 0.146(11) 0.207(18) 0.122(10) 0.016(10) 0.060(8) -0.025(11)
C30 0.147(11) 0.24(2) 0.147(14) -0.004(13) 0.056(9) -0.021(13)
C31 0.150(12) 0.25(2) 0.156(16) -0.014(14) 0.051(10) -0.021(14)
C32 0.171(14) 0.26(2) 0.163(15) -0.020(14) 0.057(12) -0.016(14)
C33 0.171(15) 0.24(2) 0.143(14) -0.011(14) 0.054(12) -0.015(15)
C34 0.165(14) 0.23(2) 0.131(13) 0.001(13) 0.060(10) -0.017(13)
N7 0.135(10) 0.077(9) 0.064(6) -0.003(6) 0.037(6) -0.001(7)
N8 0.133(9) 0.092(9) 0.069(7) 0.000(6) 0.035(7) 0.008(7)
N9 0.111(7) 0.090(10) 0.066(5) -0.001(6) 0.037(5) 0.004(6)
N10 0.118(8) 0.106(10) 0.067(6) -0.003(6) 0.041(6) 0.004(7)
N11 0.135(8) 0.118(11) 0.065(6) -0.008(7) 0.051(5) -0.009(7)
N12 0.142(9) 0.124(11) 0.077(6) -0.001(7) 0.053(6) -0.010(8)
C51 0.146(11) 0.088(12) 0.072(8) -0.006(8) 0.046(8) 0.000(10)
C52 0.149(11) 0.099(14) 0.088(10) 0.008(9) 0.055(8) 0.010(10)
C53 0.159(12) 0.102(15) 0.095(11) 0.007(10) 0.064(9) 0.008(11)
C54 0.167(12) 0.138(15) 0.104(10) -0.012(10) 0.069(9) 0.003(12)
C55 0.162(12) 0.130(16) 0.083(10) -0.022(10) 0.053(9) -0.001(12)
C56 0.149(11) 0.125(16) 0.077(9) -0.020(9) 0.047(8) -0.002(10)
C57 0.133(11) 0.086(12) 0.063(8) -0.009(7) 0.032(8) 0.000(9)
C58 0.137(11) 0.090(11) 0.064(7) -0.002(7) 0.036(7) 0.008(9)
C59 0.137(13) 0.101(12) 0.062(8) -0.003(8) 0.029(8) 0.014(10)
C60 0.143(14) 0.096(12) 0.065(7) 0.002(8) 0.033(8) 0.019(10)
C61 0.116(12) 0.084(11) 0.065(6) 0.001(7) 0.032(7) -0.002(8)
C62 0.133(13) 0.091(12) 0.067(8) 0.005(7) 0.036(8) 0.012(9)
C63 0.112(10) 0.108(14) 0.066(6) -0.002(7) 0.038(6) 0.009(9)
C64 0.117(10) 0.102(13) 0.067(6) -0.002(7) 0.033(6) 0.007(9)
C65 0.118(10) 0.120(15) 0.071(7) -0.001(8) 0.034(7) 0.012(10)
C66 0.120(9) 0.139(16) 0.074(7) -0.004(8) 0.035(6) 0.022(10)
C67 0.114(8) 0.123(14) 0.068(6) -0.003(7) 0.038(6) 0.017(8)
C68 0.117(9) 0.115(14) 0.070(6) -0.005(7) 0.041(6) 0.006(8)
C69 0.119(10) 0.149(16) 0.075(7) -0.013(9) 0.044(7) 0.009(10)
C70 0.130(11) 0.149(16) 0.078(7) -0.014(9) 0.049(7) 0.008(11)
C71 0.123(10) 0.121(14) 0.072(6) -0.014(7) 0.048(6) -0.005(9)
C72 0.128(11) 0.126(15) 0.068(7) -0.005(8) 0.046(7) 0.008(10)
C73 0.136(9) 0.106(14) 0.066(7) -0.006(8) 0.051(6) -0.011(9)
C74 0.132(10) 0.122(14) 0.073(6) -0.016(7) 0.052(6) -0.007(9)
C75 0.143(10) 0.177(19) 0.079(8) -0.027(9) 0.059(7) -0.027(11)
C76 0.144(9) 0.162(18) 0.079(8) -0.023(9) 0.058(7) -0.023(10)
C77 0.142(9) 0.120(15) 0.072(7) -0.010(8) 0.057(6) -0.015(9)
C78 0.143(9) 0.111(15) 0.072(7) -0.009(8) 0.056(7) -0.009(9)
C79 0.151(11) 0.116(14) 0.077(7) 0.003(7) 0.053(7) -0.019(10)
C80 0.156(12) 0.148(17) 0.085(9) 0.013(10) 0.048(8) -0.007(11)
C81 0.184(14) 0.147(18) 0.084(9) 0.012(10) 0.044(9) 0.000(12)
C82 0.211(16) 0.21(2) 0.102(11) -0.007(11) 0.052(10) 0.022(14)
C83 0.206(16) 0.182(19) 0.084(9) -0.008(11) 0.056(10) 0.013(14)
C84 0.173(13) 0.139(16) 0.081(9) 0.001(10) 0.065(9) -0.010(12)
N13 0.139(8) 0.111(9) 0.078(8) -0.010(6) 0.052(7) -0.004(6)
N14 0.132(7) 0.117(10) 0.069(8) -0.001(6) 0.047(6) 0.001(6)
N15 0.110(8) 0.128(10) 0.070(6) -0.007(6) 0.029(6) -0.003(7)
N16 0.108(7) 0.122(10) 0.076(7) 0.008(6) 0.031(5) 0.000(6)
N17 0.107(11) 0.171(12) 0.116(7) 0.009(7) 0.044(7) 0.013(8)
N18 0.117(10) 0.186(11) 0.131(9) 0.008(8) 0.055(8) 0.012(8)
C101 0.138(10) 0.116(13) 0.102(9) -0.013(9) 0.053(8) -0.004(8)
C102 0.147(12) 0.119(15) 0.105(9) -0.008(9) 0.050(8) -0.002(10)
C103 0.149(12) 0.127(17) 0.116(11) 0.001(10) 0.056(9) 0.002(11)
C104 0.152(13) 0.117(15) 0.124(11) -0.004(12) 0.063(10) -0.007(11)
C105 0.153(14) 0.134(16) 0.126(11) -0.010(12) 0.067(10) 0.006(12)
C106 0.147(13) 0.133(16) 0.113(10) -0.019(10) 0.061(9) 0.001(11)
C107 0.137(9) 0.108(11) 0.065(10) 0.002(8) 0.055(7) -0.006(7)
C108 0.135(8) 0.114(11) 0.069(10) -0.002(7) 0.051(7) -0.007(7)
C109 0.137(9) 0.132(12) 0.095(12) -0.018(10) 0.045(8) -0.004(8)
C110 0.134(10) 0.137(13) 0.074(11) -0.014(9) 0.041(9) -0.003(8)
C111 0.129(8) 0.133(12) 0.064(11) -0.006(8) 0.037(7) 0.001(8)
C112 0.128(8) 0.128(12) 0.052(10) -0.001(8) 0.041(7) 0.003(7)
C113 0.112(10) 0.122(13) 0.072(9) -0.008(8) 0.034(7) -0.009(9)
C114 0.124(9) 0.137(13) 0.069(9) -0.012(9) 0.031(7) 0.001(9)
C115 0.128(10) 0.153(16) 0.075(9) -0.012(10) 0.024(7) 0.004(10)
C116 0.130(10) 0.180(18) 0.078(8) -0.019(9) 0.020(8) 0.015(11)
C117 0.114(9) 0.151(14) 0.077(8) -0.009(8) 0.024(6) 0.002(8)
C118 0.117(9) 0.143(14) 0.078(8) 0.002(8) 0.027(6) 0.005(8)
C119 0.123(10) 0.170(18) 0.089(9) -0.002(10) 0.020(7) 0.017(10)
C120 0.120(10) 0.169(18) 0.095(9) 0.002(10) 0.025(8) 0.017(10)
C121 0.104(9) 0.145(14) 0.094(9) 0.008(9) 0.029(7) 0.004(9)
C122 0.110(9) 0.152(15) 0.084(10) 0.001(9) 0.031(7) 0.009(9)
C123 0.105(13) 0.169(16) 0.103(9) 0.011(9) 0.036(9) 0.016(11)
C124 0.105(11) 0.164(15) 0.099(9) 0.007(9) 0.030(8) 0.012(10)
C125 0.107(13) 0.174(16) 0.103(10) 0.008(10) 0.029(9) 0.017(11)
C126 0.117(14) 0.193(18) 0.121(9) 0.012(9) 0.041(9) 0.030(12)
C127 0.107(12) 0.176(15) 0.119(8) 0.009(8) 0.040(8) 0.018(10)
C128 0.104(13) 0.169(15) 0.129(9) 0.008(9) 0.047(9) 0.009(11)
C129 0.140(12) 0.192(15) 0.144(11) 0.010(10) 0.069(9) 0.023(11)
C130 0.149(13) 0.197(19) 0.142(12) 0.007(11) 0.078(10) 0.013(12)
C131 0.159(15) 0.200(19) 0.158(14) 0.003(13) 0.090(12) 0.012(14)
C132 0.163(15) 0.24(2) 0.184(16) -0.015(15) 0.087(12) 0.023(15)
C133 0.156(14) 0.23(2) 0.180(17) -0.007(15) 0.082(11) 0.030(13)
C134 0.141(12) 0.21(2) 0.161(14) 0.007(13) 0.072(10) 0.027(12)
N23 0.103(9) 0.120(8) 0.074(7) 0.006(6) 0.028(7) 0.002(7)
N24 0.098(10) 0.108(8) 0.073(6) 0.002(6) 0.030(7) 0.003(7)
N25 0.109(10) 0.101(8) 0.078(6) 0.001(5) 0.045(6) 0.023(7)
N26 0.146(11) 0.110(8) 0.083(7) 0.001(5) 0.056(7) 0.015(7)
C151 0.124(12) 0.130(13) 0.084(8) 0.010(8) 0.043(8) 0.005(10)
C152 0.140(13) 0.182(19) 0.088(9) 0.028(10) 0.051(9) 0.025(12)
C153 0.158(14) 0.19(2) 0.093(9) 0.026(11) 0.061(10) 0.018(13)
C154 0.162(15) 0.188(19) 0.122(11) 0.021(11) 0.075(10) 0.017(13)
C155 0.143(13) 0.140(17) 0.115(11) 0.008(11) 0.067(10) -0.009(12)
C156 0.129(12) 0.125(16) 0.109(10) 0.015(11) 0.057(9) 0.004(11)
C157 0.092(13) 0.116(9) 0.070(9) 0.012(7) 0.021(9) 0.008(9)
C158 0.104(13) 0.110(8) 0.074(8) 0.005(6) 0.027(9) 0.006(8)
C159 0.122(15) 0.111(9) 0.080(9) 0.003(7) 0.034(10) 0.010(9)
C160 0.119(15) 0.105(9) 0.084(9) 0.007(7) 0.038(10) 0.020(10)
C161 0.092(12) 0.105(9) 0.076(7) 0.008(6) 0.030(8) 0.025(9)
C162 0.117(15) 0.107(10) 0.078(8) 0.005(7) 0.038(9) 0.011(9)
C163 0.110(14) 0.112(10) 0.081(6) 0.004(6) 0.044(8) 0.019(9)
C164 0.110(13) 0.109(10) 0.079(6) 0.007(6) 0.037(8) 0.023(9)
C165 0.131(15) 0.111(10) 0.090(8) 0.004(7) 0.051(9) 0.017(10)
C166 0.145(15) 0.107(10) 0.087(8) 0.002(7) 0.048(9) 0.011(9)
C167 0.119(12) 0.104(9) 0.087(7) 0.001(6) 0.053(7) 0.020(8)
C168 0.132(14) 0.109(9) 0.086(7) 0.001(6) 0.054(8) 0.017(9)
C169 0.162(12) 0.126(13) 0.085(7) 0.007(7) 0.056(7) 0.016(10)
C170 0.178(13) 0.19(2) 0.099(10) 0.019(11) 0.069(9) 0.006(13)
C171 0.204(14) 0.24(2) 0.098(10) 0.028(13) 0.066(10) -0.009(15)
C172 0.204(14) 0.238(19) 0.115(11) 0.047(12) 0.062(9) -0.002(15)
C173 0.188(13) 0.159(19) 0.093(10) 0.018(11) 0.048(9) 0.000(13)
C174 0.160(12) 0.110(15) 0.090(9) 0.006(10) 0.052(8) 0.018(11)
N19 0.127(9) 0.103(7) 0.082(7) 0.004(5) 0.052(6) 0.006(6)
N20 0.116(7) 0.102(8) 0.068(6) 0.008(5) 0.043(5) 0.006(6)
N21 0.115(7) 0.109(8) 0.065(8) -0.004(6) 0.036(6) 0.002(6)
N22 0.122(7) 0.122(8) 0.087(9) 0.003(6) 0.035(7) -0.003(6)
C201 0.140(10) 0.118(12) 0.095(9) 0.004(8) 0.047(7) -0.009(9)
C202 0.175(13) 0.149(17) 0.102(11) -0.013(10) 0.059(10) -0.022(12)
C203 0.186(14) 0.19(2) 0.120(12) -0.027(12) 0.055(11) -0.042(14)
C204 0.197(13) 0.252(19) 0.179(14) -0.046(14) 0.083(11) -0.053(14)
C205 0.164(12) 0.28(3) 0.188(16) -0.066(16) 0.075(11) -0.056(13)
C206 0.149(11) 0.20(2) 0.165(14) -0.037(14) 0.075(10) -0.029(11)
C207 0.122(10) 0.105(10) 0.084(8) 0.003(6) 0.052(7) 0.007(7)
C208 0.115(9) 0.103(9) 0.071(8) 0.007(6) 0.057(6) 0.011(7)
C209 0.129(11) 0.109(11) 0.079(9) 0.014(7) 0.045(7) 0.002(8)
C210 0.121(11) 0.109(11) 0.069(9) 0.008(7) 0.048(7) 0.007(8)
C211 0.113(8) 0.101(10) 0.064(8) 0.001(7) 0.046(6) 0.009(7)
C212 0.114(9) 0.110(11) 0.065(8) 0.006(7) 0.044(6) 0.004(7)
C213 0.115(7) 0.106(10) 0.061(10) -0.006(8) 0.041(7) 0.003(7)
C214 0.115(7) 0.107(10) 0.066(9) -0.004(8) 0.044(6) 0.005(7)
C215 0.124(9) 0.108(10) 0.077(12) 0.000(8) 0.036(9) 0.003(7)
C216 0.125(9) 0.109(10) 0.072(12) -0.001(8) 0.039(8) 0.000(7)
C217 0.122(8) 0.110(9) 0.058(10) -0.006(7) 0.036(7) -0.002(6)
C218 0.123(8) 0.117(10) 0.058(11) -0.007(8) 0.032(8) -0.005(7)
C219 0.121(8) 0.134(13) 0.110(12) 0.003(9) 0.035(8) -0.007(7)
C220 0.128(10) 0.136(16) 0.134(14) -0.006(11) 0.051(10) -0.014(10)
C221 0.130(10) 0.142(18) 0.147(15) -0.006(12) 0.053(11) -0.015(11)
C222 0.137(12) 0.153(18) 0.153(15) -0.011(12) 0.055(10) -0.018(11)
C223 0.129(11) 0.164(18) 0.125(13) -0.010(12) 0.037(10) -0.014(11)
C224 0.127(11) 0.136(15) 0.109(13) 0.002(10) 0.035(9) -0.009(10)
N27 0.140(9) 0.111(8) 0.083(9) -0.002(6) 0.053(8) 0.022(6)
N28 0.122(7) 0.088(8) 0.065(8) -0.002(7) 0.039(7) 0.017(6)
N29 0.105(8) 0.084(7) 0.055(7) -0.001(6) 0.032(7) 0.009(6)
N30 0.108(9) 0.086(6) 0.056(8) -0.001(5) 0.030(7) 0.012(6)
C301 0.152(10) 0.120(12) 0.117(11) 0.000(9) 0.067(9) 0.031(9)
C302 0.187(15) 0.190(19) 0.141(12) -0.033(12) 0.073(11) 0.058(13)
C303 0.195(16) 0.20(2) 0.168(15) -0.026(14) 0.089(12) 0.066(14)
C304 0.192(15) 0.22(2) 0.176(15) -0.019(14) 0.086(12) 0.059(14)
C305 0.163(13) 0.17(2) 0.157(14) -0.001(13) 0.071(11) 0.047(12)
C306 0.148(12) 0.141(17) 0.123(11) 0.004(11) 0.061(9) 0.031(11)
C307 0.137(10) 0.096(9) 0.082(12) 0.001(8) 0.047(9) 0.023(7)
C308 0.129(9) 0.088(8) 0.077(11) -0.002(8) 0.043(8) 0.014(6)
C309 0.129(10) 0.081(9) 0.076(12) 0.011(8) 0.042(9) 0.018(7)
C310 0.119(10) 0.078(8) 0.071(12) 0.007(8) 0.035(9) 0.012(7)
C311 0.107(9) 0.079(8) 0.039(9) 0.001(7) 0.022(8) 0.012(7)
C312 0.112(9) 0.082(9) 0.058(11) -0.005(8) 0.032(8) 0.008(7)
C313 0.115(11) 0.082(8) 0.062(10) -0.001(7) 0.039(9) 0.007(8)
C314 0.112(10) 0.079(8) 0.059(10) 0.006(7) 0.036(8) 0.013(7)
C315 0.135(13) 0.083(9) 0.069(11) 0.010(8) 0.051(10) 0.017(8)
C316 0.130(13) 0.082(9) 0.070(11) 0.009(8) 0.048(10) 0.017(8)
C317 0.105(11) 0.083(8) 0.047(9) -0.004(7) 0.023(8) 0.006(7)
C318 0.106(12) 0.087(8) 0.056(10) -0.003(7) 0.027(9) 0.011(7)
C319 0.135(13) 0.102(9) 0.078(8) -0.007(7) 0.044(8) 0.025(8)
C320 0.139(13) 0.106(10) 0.085(9) -0.002(7) 0.047(8) 0.031(9)
C321 0.154(14) 0.114(10) 0.099(9) -0.006(8) 0.056(9) 0.037(10)
C322 0.180(17) 0.120(12) 0.102(9) -0.011(8) 0.061(10) 0.040(11)
C323 0.165(17) 0.111(13) 0.090(9) -0.011(8) 0.056(10) 0.024(11)
C324 0.142(15) 0.105(12) 0.077(8) -0.010(7) 0.043(9) 0.020(11)
K1 0.231(12) 0.218(11) 0.199(10) 0.043(8) 0.093(9) 0.036(9)
Br7 0.214(5) 0.190(5) 0.166(4) -0.019(3) 0.075(4) 0.014(4)
Br10 0.158(3) 0.239(4) 0.140(3) 0.014(2) 0.083(2) 0.020(3)
Br11 0.204(5) 0.206(5) 0.131(3) -0.004(3) 0.063(3) -0.029(4)
Br13 0.114(8) 0.156(10) 0.218(13) 0.056(8) 0.051(8) 0.001(7)
Br14 0.144(13) 0.197(16) 0.169(13) 0.090(11) 0.107(11) 0.051(11)
Br15 0.189(6) 0.158(5) 0.070(3) 0.004(3) 0.047(4) 0.010(4)
Br16 0.111(11) 0.29(2) 0.121(11) -0.077(13) 0.008(8) -0.022(12)
Br17 0.22(3) 0.21(2) 0.057(12) -0.005(14) 0.006(14) -0.03(2)
Br18 0.31(3) 0.22(2) 0.155(15) -0.040(14) 0.094(16) -0.045(18)
Br19 0.198(16) 0.187(15) 0.28(2) 0.041(14) 0.120(15) 0.000(12)
Br20 0.203(15) 0.164(14) 0.123(11) -0.022(10) 0.014(10) 0.070(12)
Br21 0.36(2) 0.112(12) 0.152(13) -0.003(10) 0.096(15) 0.029(14)
Br22 0.30(3) 0.167(19) 0.182(19) 0.019(15) 0.110(19) 0.004(19)
Br23 0.172(18) 0.152(16) 0.29(3) 0.034(16) -0.004(17) 0.044(14)
Br30 0.157(5) 0.128(5) 0.166(5) 0.002(4) 0.074(4) -0.002(4)
Br8 0.173(8) 0.246(11) 0.168(8) -0.055(8) 0.049(7) -0.006(8)
Br28 0.150(13) 0.31(2) 0.125(11) -0.055(13) 0.056(10) 0.012(14)
Br26 0.211(12) 0.176(10) 0.213(10) 0.014(8) 0.021(9) 0.016(9)

loop_
_atom_type_symbol
_atom_type_description
_atom_type_scat_dispersion_real
_atom_type_scat_dispersion_imag
_atom_type_scat_source
C C 0.0034 0.0017 'International Tables Vol C Tables 4.2.6.8 and 6.1.1.4'
H H 0.0000 0.0000 'International Tables Vol C Tables 4.2.6.8 and 6.1.1.4'
N N 0.0066 0.0034 'International Tables Vol C Tables 4.2.6.8 and 6.1.1.4'
O O 0.0114 0.0062 'International Tables Vol C Tables 4.2.6.8 and 6.1.1.4'
Fe Fe 0.3486 0.8531 'International Tables Vol C Tables 4.2.6.8 and 6.1.1.4'
Br Br 0.1265 0.1256 'International Tables Vol C Tables 4.2.6.8 and 6.1.1.4'
K K 0.1936 0.2356 'International Tables Vol C Tables 4.2.6.8 and 6.1.1.4'

loop_
_geom_angle_atom_site_label_1
_geom_angle_atom_site_label_2
_geom_angle_atom_site_label_3
_geom_angle
_geom_angle_site_symmetry_1
_geom_angle_site_symmetry_3
N2 Fe1 N8 170.4(6) . .
N2 Fe1 N7 96.0(6) . .
N8 Fe1 N7 74.4(6) . .
N2 Fe1 N1 74.1(6) . .
N8 Fe1 N1 102.9(7) . .
N7 Fe1 N1 78.9(6) . .
N2 Fe1 Br1 95.1(5) . .
N8 Fe1 Br1 94.1(4) . .
N7 Fe1 Br1 163.3(5) . .
N1 Fe1 Br1 92.2(4) . .
N2 Fe1 Br2 91.9(5) . .
N8 Fe1 Br2 88.9(5) . .
N7 Fe1 Br2 91.2(4) . .
N1 Fe1 Br2 161.7(4) . .
Br1 Fe1 Br2 100.94(14) . .
N11 Fe2 N14 173.3(6) . .
N11 Fe2 N13 100.8(7) . .
N14 Fe2 N13 74.2(6) . .
N11 Fe2 N12 74.1(6) . .
N14 Fe2 N12 100.1(6) . .
N13 Fe2 N12 77.0(7) . .
N11 Fe2 Br3 92.8(4) . .
N14 Fe2 Br3 91.8(5) . .
N13 Fe2 Br3 91.9(4) . .
N12 Fe2 Br3 160.6(5) . .
N11 Fe2 Br4 90.9(5) . .
N14 Fe2 Br4 93.0(5) . .
N13 Fe2 Br4 162.8(4) . .
N12 Fe2 Br4 94.5(5) . .
Br3 Fe2 Br4 100.04(13) . .
N17 Fe3 N5 171.4(8) . .
N17 Fe3 N18 75.1(7) . .
N5 Fe3 N18 100.2(8) . .
N17 Fe3 N6 98.2(8) . .
N5 Fe3 N6 73.6(7) . .
N18 Fe3 N6 78.9(9) . .
N17 Fe3 Br5 92.6(5) . .
N5 Fe3 Br5 90.8(6) . .
N18 Fe3 Br5 164.2(6) . .
N6 Fe3 Br5 93.5(7) . .
N17 Fe3 Br6 92.6(6) . .
N5 Fe3 Br6 94.8(6) . .
N18 Fe3 Br6 92.6(6) . .
N6 Fe3 Br6 164.0(6) . .
Br5 Fe3 Br6 97.76(17) . .
N10 Fe4 N20 95.8(7) . .
N10 Fe4 N19 89.2(7) . .
N20 Fe4 N19 80.8(7) . .
N10 Fe4 N9 80.8(6) . .
N20 Fe4 N9 171.3(7) . .
N19 Fe4 N9 91.1(7) . .
N10 Fe4 N29 170.7(7) . .
N20 Fe4 N29 90.0(7) . .
N19 Fe4 N29 99.0(6) . .
N9 Fe4 N29 94.3(6) . .
N10 Fe4 N30 90.9(7) . .
N20 Fe4 N30 99.9(7) . .
N19 Fe4 N30 179.3(8) . .
N9 Fe4 N30 88.2(6) . .
N29 Fe4 N30 80.9(6) . .
N23 Fe5 N22 178.1(7) . .
N23 Fe5 N21 99.7(7) . .
N22 Fe5 N21 80.4(7) . .
N23 Fe5 N16 87.4(7) . .
N22 Fe5 N16 92.4(7) . .
N21 Fe5 N16 172.1(8) . .
N23 Fe5 N15 91.7(7) . .
N22 Fe5 N15 86.4(8) . .
N21 Fe5 N15 94.7(7) . .
N16 Fe5 N15 81.4(7) . .
N23 Fe5 N24 80.8(7) . .
N22 Fe5 N24 101.2(7) . .
N21 Fe5 N24 89.5(7) . .
N16 Fe5 N24 95.2(7) . .
N15 Fe5 N24 171.9(7) . .
N28 Fe6 N4 172.8(8) . .
N28 Fe6 N27 80.6(7) . .
N4 Fe6 N27 92.6(8) . .
N28 Fe6 N3 95.5(7) . .
N4 Fe6 N3 81.8(7) . .
N27 Fe6 N3 88.4(7) . .
N28 Fe6 N26 100.9(7) . .
N4 Fe6 N26 85.9(8) . .
N27 Fe6 N26 178.3(8) . .
N3 Fe6 N26 92.4(7) . .
N28 Fe6 N25 89.0(7) . .
N4 Fe6 N25 94.5(7) . .
N27 Fe6 N25 99.0(7) . .
N3 Fe6 N25 171.9(8) . .
N26 Fe6 N25 80.2(6) . .
C7 N1 C1 123.2(17) . .
C7 N1 Fe1 111.0(13) . .
C1 N1 Fe1 125.1(13) . .
C12 N2 C8 117.4(17) . .
C12 N2 Fe1 123.8(13) . .
C8 N2 Fe1 118.7(13) . .
C13 N3 C17 118.8(15) . .
C13 N3 Fe6 126.3(13) . .
C17 N3 Fe6 114.9(12) . .
C18 N4 C22 116.4(16) . .
C18 N4 Fe6 115.8(13) . .
C22 N4 Fe6 127.7(13) . .
C23 N5 C27 120.5(18) . .
C23 N5 Fe3 123.5(15) . .
C27 N5 Fe3 115.9(14) . .
C28 N6 C29 121(2) . .
C28 N6 Fe3 113.5(16) . .
C29 N6 Fe3 123.9(16) . .
N1 C1 C6 118.9(12) . .
N1 C1 C2 121.1(12) . .
C6 C1 C2 120.0 . .
C3 C2 C1 120.0 . .
C3 C2 H2 120.0 . .
C1 C2 H2 120.0 . .
C4 C3 C2 120.0 . .
C4 C3 H3 120.0 . .
C2 C3 H3 120.0 . .
C3 C4 C5 120.0 . .
C3 C4 O6K 119.6(9) . .
C5 C4 O6K 119.3(9) . .
C3 C4 O6F 119.4(11) . .
C5 C4 O6F 118.5(10) . .
C4 C5 C6 120.0 . .
C4 C5 H5 120.0 . .
C6 C5 H5 120.0 . .
C1 C6 C5 120.0 . .
C1 C6 H6 120.0 . .
C5 C6 H6 120.0 . .
N1 C7 C8 123.6(18) . .
N1 C7 H7 118.2 . .
C8 C7 H7 118.2 . .
C9 C8 N2 121.8(18) . .
C9 C8 C7 126.9(19) . .
N2 C8 C7 111.3(17) . .
C8 C9 C10 120.1(19) . .
C8 C9 H9 119.9 . .
C10 C9 H9 119.9 . .
C9 C10 C11 120.9(19) . .
C9 C10 H10 119.6 . .
C11 C10 H10 119.6 . .
C10 C11 C12 115.6(17) . .
C10 C11 C14 125.5(18) . .
C12 C11 C14 118.9(17) . .
N2 C12 C11 123.6(18) . .
N2 C12 H12 118.2 . .
C11 C12 H12 118.2 . .
N3 C13 C14 126.1(18) . .
N3 C13 H13 116.9 . .
C14 C13 H13 116.9 . .
C13 C14 C15 113.7(17) . .
C13 C14 C11 120.5(17) . .
C15 C14 C11 125.7(16) . .
C16 C15 C14 121.6(18) . .
C16 C15 H15 119.2 . .
C14 C15 H15 119.2 . .
C15 C16 C17 119.8(19) . .
C15 C16 H16 120.1 . .
C17 C16 H16 120.1 . .
N3 C17 C16 119.8(17) . .
N3 C17 C18 113.5(15) . .
C16 C17 C18 126.7(17) . .
N4 C18 C19 122.5(17) . .
N4 C18 C17 113.6(17) . .
C19 C18 C17 123.3(17) . .
C20 C19 C18 117.2(19) . .
C20 C19 H19 121.4 . .
C18 C19 H19 121.4 . .
C19 C20 C21 124(2) . .
C19 C20 H20 118.0 . .
C21 C20 H20 118.0 . .
C22 C21 C20 112.3(18) . .
C22 C21 C24 119.5(19) . .
C20 C21 C24 127.5(19) . .
N4 C22 C21 125.7(18) . .
N4 C22 H22 117.1 . .
C21 C22 H22 117.1 . .
N5 C23 C24 123(2) . .
N5 C23 H23 118.5 . .
C24 C23 H23 118.5 . .
C23 C24 C25 115.8(18) . .
C23 C24 C21 119.6(19) . .
C25 C24 C21 124(2) . .
C26 C25 C24 119(2) . .
C26 C25 H25 120.6 . .
C24 C25 H25 120.6 . .
C27 C26 C25 123(2) . .
C27 C26 H26 118.3 . .
C25 C26 H26 118.3 . .
C26 C27 N5 118(2) . .
C26 C27 C28 127(2) . .
N5 C27 C28 114(2) . .
N6 C28 C27 122(2) . .
N6 C28 H28 118.9 . .
C27 C28 H28 118.9 . .
C30 C29 C34 120.3(18) . .
C30 C29 N6 119.3(19) . .
C34 C29 N6 120(2) . .
C29 C30 C31 120(2) . .
C29 C30 H30 119.9 . .
C31 C30 H30 119.9 . .
C32 C31 C30 119(2) . .
C32 C31 H31 120.4 . .
C30 C31 H31 120.4 . .
C31 C32 C33 121(2) . .
C31 C32 O1A 120.2(17) . .
C33 C32 O1A 118.9(16) . .
C34 C33 C32 119(2) . .
C34 C33 H33 120.3 . .
C32 C33 H33 120.3 . .
C33 C34 C29 120(2) . .
C33 C34 H34 120.1 . .
C29 C34 H34 120.1 . .
C57 N7 C51 120.8(15) . .
C57 N7 Fe1 112.7(12) . .
C51 N7 Fe1 124.4(12) . .
C62 N8 C58 118.1(15) . .
C62 N8 Fe1 125.1(12) . .
C58 N8 Fe1 116.6(11) . .
C63 N9 C67 117.5(14) . .
C63 N9 Fe4 127.2(12) . .
C67 N9 Fe4 115.2(11) . .
C68 N10 C72 115.2(15) . .
C68 N10 Fe4 117.6(11) . .
C72 N10 Fe4 127.2(13) . .
C73 N11 C77 117.9(16) . .
C73 N11 Fe2 126.1(13) . .
C77 N11 Fe2 115.9(11) . .
C78 N12 C79 119.2(16) . .
C78 N12 Fe2 113.3(13) . .
C79 N12 Fe2 126.6(13) . .
C52 C51 C56 120.4(15) . .
C52 C51 N7 119.6(16) . .
C56 C51 N7 120.0(15) . .
C53 C52 C51 120.7(17) . .
C53 C52 H52 119.7 . .
C51 C52 H52 119.7 . .
C52 C53 C54 118.9(17) . .
C52 C53 H53 120.5 . .
C54 C53 H53 120.5 . .
C55 C54 C53 121.1(16) . .
C55 C54 O1H 121.0(15) . .
C53 C54 O1H 117.9(15) . .
C55 C54 O1B 120.4(15) . .
C53 C54 O1B 118.5(15) . .
C54 C55 C56 120.2(17) . .
C54 C55 H55 119.9 . .
C56 C55 H55 119.9 . .
C51 C56 C55 118.6(16) . .
C51 C56 H56 120.7 . .
C55 C56 H56 120.7 . .
N7 C57 C58 122.2(17) . .
N7 C57 H57 118.9 . .
C58 C57 H57 118.9 . .
C59 C58 N8 119.9(16) . .
C59 C58 C57 125.6(17) . .
N8 C58 C57 113.5(16) . .
C58 C59 C60 123.0(18) . .
C58 C59 H59 118.5 . .
C60 C59 H59 118.5 . .
C59 C60 C61 119.3(17) . .
C59 C60 H60 120.4 . .
C61 C60 H60 120.4 . .
C60 C61 C62 116.5(15) . .
C60 C61 C64 124.3(16) . .
C62 C61 C64 119.2(15) . .
N8 C62 C61 123.0(16) . .
N8 C62 H62 118.5 . .
C61 C62 H62 118.5 . .
N9 C63 C64 126.2(16) . .
N9 C63 H63 116.9 . .
C64 C63 H63 116.9 . .
C63 C64 C65 115.6(15) . .
C63 C64 C61 120.6(16) . .
C65 C64 C61 123.8(15) . .
C66 C65 C64 118.9(17) . .
C66 C65 H65 120.5 . .
C64 C65 H65 120.5 . .
C65 C66 C67 121.1(18) . .
C65 C66 H66 119.5 . .
C67 C66 H66 119.5 . .
N9 C67 C66 120.3(15) . .
N9 C67 C68 114.2(15) . .
C66 C67 C68 125.5(17) . .
N10 C68 C69 124.1(16) . .
N10 C68 C67 111.8(15) . .
C69 C68 C67 124.0(16) . .
C70 C69 C68 116.3(17) . .
C70 C69 H69 121.9 . .
C68 C69 H69 121.9 . .
C69 C70 C71 124.4(18) . .
C69 C70 H70 117.8 . .
C71 C70 H70 117.8 . .
C72 C71 C70 113.2(16) . .
C72 C71 C74 118.9(17) . .
C70 C71 C74 127.9(18) . .
C71 C72 N10 125.9(17) . .
C71 C72 H72 117.1 . .
N10 C72 H72 117.1 . .
N11 C73 C74 126.2(17) . .
N11 C73 H73 116.9 . .
C74 C73 H73 116.9 . .
C73 C74 C71 121.1(17) . .
C73 C74 C75 114.7(16) . .
C71 C74 C75 124.1(17) . .
C76 C75 C74 117.7(18) . .
C76 C75 H75 121.2 . .
C74 C75 H75 121.2 . .
C77 C76 C75 124.4(19) . .
C77 C76 H76 117.8 . .
C75 C76 H76 117.8 . .
C76 C77 N11 118.8(17) . .
C76 C77 C78 125.8(19) . .
N11 C77 C78 115.3(17) . .
N12 C78 C77 121.2(19) . .
N12 C78 H78 119.4 . .
C77 C78 H78 119.4 . .
C80 C79 C84 120.0 . .
C80 C79 N12 119.2(11) . .
C84 C79 N12 120.4(12) . .
C81 C80 C79 120.0 . .
C81 C80 H80 120.0 . .
C79 C80 H80 120.0 . .
C80 C81 C82 120.0 . .
C80 C81 H81 120.0 . .
C82 C81 H81 120.0 . .
C83 C82 C81 120.0 . .
C83 C82 O6D 118.9(8) . .
C81 C82 O6D 121.1(8) . .
C82 C83 C84 120.0 . .
C82 C83 H83 120.0 . .
C84 C83 H83 120.0 . .
C83 C84 C79 120.0 . .
C83 C84 H84 120.0 . .
C79 C84 H84 120.0 . .
C107 N13 C101 121.8(16) . .
C107 N13 Fe2 112.7(13) . .
C101 N13 Fe2 124.6(13) . .
C112 N14 C108 118.8(17) . .
C112 N14 Fe2 123.9(13) . .
C108 N14 Fe2 117.1(13) . .
C113 N15 C117 118.3(15) . .
C113 N15 Fe5 127.2(13) . .
C117 N15 Fe5 114.4(12) . .
C118 N16 C122 116.0(16) . .
C118 N16 Fe5 116.3(12) . .
C122 N16 Fe5 127.5(13) . .
C123 N17 C127 120.9(18) . .
C123 N17 Fe3 125.0(14) . .
C127 N17 Fe3 114.1(13) . .
C128 N18 C129 119.1(19) . .
C128 N18 Fe3 112.8(15) . .
C129 N18 Fe3 127.8(15) . .
C106 C101 C102 119.4(16) . .
C106 C101 N13 122.4(16) . .
C102 C101 N13 118.2(16) . .
C103 C102 C101 121.8(18) . .
C103 C102 H102 119.1 . .
C101 C102 H102 119.1 . .
C102 C103 C104 118.3(18) . .
C102 C103 H103 120.8 . .
C104 C103 H103 120.8 . .
C105 C104 C103 120.3(17) . .
C105 C104 O1C 121.4(15) . .
C103 C104 O1C 118.3(15) . .
C104 C105 C106 120.9(17) . .
C104 C105 H105 119.5 . .
C106 C105 H105 119.5 . .
C101 C106 C105 119.0(17) . .
C101 C106 H106 120.5 . .
C105 C106 H106 120.5 . .
N13 C107 C108 121.8(18) . .
N13 C107 H107 119.1 . .
C108 C107 H107 119.1 . .
C109 C108 N14 119.8(18) . .
C109 C108 C107 126.2(19) . .
N14 C108 C107 113.4(18) . .
C108 C109 C110 122(2) . .
C108 C109 H109 119.1 . .
C110 C109 H109 119.1 . .
C109 C110 C111 120.8(19) . .
C109 C110 H110 119.6 . .
C111 C110 H110 119.6 . .
C110 C111 C112 115.6(17) . .
C110 C111 C114 125.1(19) . .
C112 C111 C114 119.2(17) . .
N14 C112 C111 123.1(18) . .
N14 C112 H112 118.4 . .
C111 C112 H112 118.4 . .
N15 C113 C114 127.1(18) . .
N15 C113 H113 116.5 . .
C114 C113 H113 116.5 . .
C113 C114 C115 113.5(16) . .
C113 C114 C111 120.9(17) . .
C115 C114 C111 125.4(16) . .
C116 C115 C114 119.8(18) . .
C116 C115 H115 120.1 . .
C114 C115 H115 120.1 . .
C117 C116 C115 122.4(19) . .
C117 C116 H116 118.8 . .
C115 C116 H116 118.8 . .
N15 C117 C116 118.7(17) . .
N15 C117 C118 114.9(16) . .
C116 C117 C118 126.3(18) . .
N16 C118 C119 123.3(17) . .
N16 C118 C117 112.7(16) . .
C119 C118 C117 123.8(17) . .
C120 C119 C118 116.0(19) . .
C120 C119 H119 122.0 . .
C118 C119 H119 122.0 . .
C119 C120 C121 125(2) . .
C119 C120 H120 117.5 . .
C121 C120 H120 117.5 . .
C122 C121 C120 112.7(17) . .
C122 C121 C124 119.5(18) . .
C120 C121 C124 127.8(19) . .
N16 C122 C121 126.4(18) . .
N16 C122 H122 116.8 . .
C121 C122 H122 116.8 . .
N17 C123 C124 123.5(19) . .
N17 C123 H123 118.3 . .
C124 C123 H123 118.3 . .
C123 C124 C121 120.2(18) . .
C123 C124 C125 115.4(17) . .
C121 C124 C125 124.3(18) . .
C126 C125 C124 118.5(19) . .
C126 C125 H125 120.7 . .
C124 C125 H125 120.7 . .
C127 C126 C125 125(2) . .
C127 C126 H126 117.7 . .
C125 C126 H126 117.7 . .
C126 C127 N17 117.1(19) . .
C126 C127 C128 128(2) . .
N17 C127 C128 114.0(19) . .
N18 C128 C127 123(2) . .
N18 C128 H128 118.6 . .
C127 C128 H128 118.6 . .
C130 C129 C134 120.3(18) . .
C130 C129 N18 120.7(19) . .
C134 C129 N18 119.0(18) . .
C129 C130 C131 121.7(19) . .
C129 C130 H130 119.2 . .
C131 C130 H130 119.2 . .
C132 C131 C130 117.9(19) . .
C132 C131 H131 121.1 . .
C130 C131 H131 121.1 . .
C133 C132 C131 120(2) . .
C133 C132 O6E 119.3(16) . .
C131 C132 O6E 120.4(16) . .
C134 C133 C132 122(2) . .
C134 C133 H133 118.9 . .
C132 C133 H133 118.9 . .
C133 C134 C129 117.8(19) . .
C133 C134 H134 121.1 . .
C129 C134 H134 121.1 . .
C157 N23 C151 114.6(15) . .
C157 N23 Fe5 116.1(13) . .
C151 N23 Fe5 128.7(13) . .
C162 N24 C158 118.3(15) . .
C162 N24 Fe5 126.8(13) . .
C158 N24 Fe5 114.5(12) . .
C163 N25 C167 118.3(15) . .
C163 N25 Fe6 129.4(14) . .
C167 N25 Fe6 112.3(11) . .
C168 N26 C169 118.3(16) . .
C168 N26 Fe6 115.6(13) . .
C169 N26 Fe6 125.4(12) . .
C152 C151 C156 120.0 . .
C152 C151 N23 119.8(11) . .
C156 C151 N23 119.3(11) . .
C151 C152 C153 120.0 . .
C151 C152 H152 120.0 . .
C153 C152 H152 120.0 . .
C152 C153 C154 120.0 . .
C152 C153 H153 120.0 . .
C154 C153 H153 120.0 . .
C155 C154 C153 120.0 . .
C155 C154 O1D 119.2(8) . .
C153 C154 O1D 120.8(8) . .
C154 C155 C156 120.0 . .
C154 C155 H155 120.0 . .
C156 C155 H155 120.0 . .
C155 C156 C151 120.0 . .
C155 C156 H156 120.0 . .
C151 C156 H156 120.0 . .
N23 C157 C158 115.5(17) . .
N23 C157 H157 122.3 . .
C158 C157 H157 122.3 . .
N24 C158 C159 121.2(16) . .
N24 C158 C157 111.9(16) . .
C159 C158 C157 126.9(18) . .
C160 C159 C158 120.2(18) . .
C160 C159 H159 119.9 . .
C158 C159 H159 119.9 . .
C159 C160 C161 120.3(17) . .
C159 C160 H160 119.8 . .
C161 C160 H160 119.8 . .
C160 C161 C162 116.4(15) . .
C160 C161 C164 122.9(15) . .
C162 C161 C164 119.9(15) . .
N24 C162 C161 122.8(16) . .
N24 C162 H162 118.6 . .
C161 C162 H162 118.6 . .
N25 C163 C164 124.2(17) . .
N25 C163 H163 117.9 . .
C164 C163 H163 117.9 . .
C165 C164 C163 116.9(16) . .
C165 C164 C161 122.9(16) . .
C163 C164 C161 120.0(16) . .
C164 C165 C166 120.1(18) . .
C164 C165 H165 119.9 . .
C166 C165 H165 119.9 . .
C167 C166 C165 119.2(18) . .
C167 C166 H166 120.4 . .
C165 C166 H166 120.4 . .
C166 C167 N25 121.1(16) . .
C166 C167 C168 124.3(18) . .
N25 C167 C168 114.2(16) . .
N26 C168 C167 115.4(18) . .
N26 C168 H168 122.3 . .
C167 C168 H168 122.3 . .
C170 C169 C174 120.0 . .
C170 C169 N26 121.0(12) . .
C174 C169 N26 119.0(12) . .
C169 C170 C171 120.0 . .
C169 C170 H170 120.0 . .
C171 C170 H170 120.0 . .
C172 C171 C170 120.0 . .
C172 C171 H171 120.0 . .
C170 C171 H171 120.0 . .
C171 C172 C173 120.0 . .
C171 C172 O6B 120.2(9) . .
C173 C172 O6B 119.5(9) . .
C171 C172 O6H 120.0(9) . .
C173 C172 O6H 118.9(9) . .
C174 C173 C172 120.0 . .
C174 C173 H173 120.0 . .
C172 C173 H173 120.0 . .
C173 C174 C169 120.0 . .
C173 C174 H174 120.0 . .
C169 C174 H174 120.0 . .
C207 N19 C201 116.6(16) . .
C207 N19 Fe4 115.2(13) . .
C201 N19 Fe4 127.1(12) . .
C212 N20 C208 117.6(16) . .
C212 N20 Fe4 127.3(13) . .
C208 N20 Fe4 114.9(12) . .
C213 N21 C217 118.0(16) . .
C213 N21 Fe5 128.0(14) . .
C217 N21 Fe5 113.9(12) . .
C218 N22 C219 114.9(16) . .
C218 N22 Fe5 116.7(13) . .
C219 N22 Fe5 127.8(13) . .
C202 C201 C206 120.0 . .
C202 C201 N19 121.4(11) . .
C206 C201 N19 118.1(11) . .
C203 C202 C201 120.0 . .
C203 C202 H202 120.0 . .
C201 C202 H202 120.0 . .
C202 C203 C204 120.0 . .
C202 C203 H203 120.0 . .
C204 C203 H203 120.0 . .
C203 C204 C205 120.0 . .
C203 C204 O1K 118.6(9) . .
C205 C204 O1K 120.5(9) . .
C203 C204 O1F 120.4(9) . .
C205 C204 O1F 119.6(9) . .
C206 C205 C204 120.0 . .
C206 C205 H205 120.0 . .
C204 C205 H205 120.0 . .
C205 C206 C201 120.0 . .
C205 C206 H206 120.0 . .
C201 C206 H206 120.0 . .
N19 C207 C208 115.4(17) . .
N19 C207 H207 122.3 . .
C208 C207 H207 122.3 . .
N20 C208 C209 123.0(17) . .
N20 C208 C207 112.2(16) . .
C209 C208 C207 124.5(17) . .
C210 C209 C208 119.4(18) . .
C210 C209 H209 120.3 . .
C208 C209 H209 120.3 . .
C209 C210 C211 119.9(17) . .
C209 C210 H210 120.1 . .
C211 C210 H210 120.1 . .
C210 C211 C212 118.0(16) . .
C210 C211 C214 123.5(16) . .
C212 C211 C214 118.3(16) . .
N20 C212 C211 122.0(16) . .
N20 C212 H212 119.0 . .
C211 C212 H212 119.0 . .
N21 C213 C214 123.3(17) . .
N21 C213 H213 118.3 . .
C214 C213 H213 118.3 . .
C215 C214 C213 117.6(17) . .
C215 C214 C211 122.5(17) . .
C213 C214 C211 119.9(17) . .
C214 C215 C216 120.6(18) . .
C214 C215 H215 119.7 . .
C216 C215 H215 119.7 . .
C217 C216 C215 117.7(18) . .
C217 C216 H216 121.2 . .
C215 C216 H216 121.2 . .
C216 C217 N21 122.1(17) . .
C216 C217 C218 124.8(18) . .
N21 C217 C218 112.7(17) . .
N22 C218 C217 114.8(18) . .
N22 C218 H218 122.6 . .
C217 C218 H218 122.6 . .
C220 C219 C224 119.1(16) . .
C220 C219 N22 121.0(16) . .
C224 C219 N22 118.3(16) . .
C219 C220 C221 123.0(18) . .
C219 C220 H220 118.5 . .
C221 C220 H220 118.5 . .
C220 C221 C222 117.7(18) . .
C220 C221 H221 121.1 . .
C222 C221 H221 121.1 . .
C223 C222 O6A 122.0(15) . .
C223 C222 C221 119.4(18) . .
O6A C222 C221 118.5(15) . .
C222 C223 C224 122.5(18) . .
C222 C223 H223 118.8 . .
C224 C223 H223 118.8 . .
C223 C224 C219 118.2(17) . .
C223 C224 H224 120.9 . .
C219 C224 H224 120.9 . .
C307 N27 C301 119.5(17) . .
C307 N27 Fe6 116.7(13) . .
C301 N27 Fe6 122.8(14) . .
C312 N28 C308 117.2(16) . .
C312 N28 Fe6 127.6(13) . .
C308 N28 Fe6 115.0(12) . .
C313 N29 C317 117.3(15) . .
C313 N29 Fe4 131.5(12) . .
C317 N29 Fe4 111.2(11) . .
C318 N30 C319 117.6(14) . .
C318 N30 Fe4 113.1(12) . .
C319 N30 Fe4 126.9(11) . .
C302 C301 C306 117.6(15) . .
C302 C301 N27 122.1(16) . .
C306 C301 N27 119.9(16) . .
C301 C302 C303 120.4(18) . .
C301 C302 H302 119.8 . .
C303 C302 H302 119.8 . .
C304 C303 C302 120.9(19) . .
C304 C303 H303 119.5 . .
C302 C303 H303 119.5 . .
C303 C304 C305 119.1(19) . .
C303 C304 O1E 121.7(15) . .
C305 C304 O1E 119.2(15) . .
C306 C305 C304 119.3(18) . .
C306 C305 H305 120.3 . .
C304 C305 H305 120.3 . .
C305 C306 C301 122.3(17) . .
C305 C306 H306 118.8 . .
C301 C306 H306 118.8 . .
N27 C307 C308 114.2(18) . .
N27 C307 H307 122.9 . .
C308 C307 H307 122.9 . .
C309 C308 N28 122.7(17) . .
C309 C308 C307 124.8(18) . .
N28 C308 C307 112.5(17) . .
C308 C309 C310 120.7(18) . .
C308 C309 H309 119.7 . .
C310 C309 H309 119.7 . .
C309 C310 C311 118.2(17) . .
C309 C310 H310 120.9 . .
C311 C310 H310 120.9 . .
C310 C311 C312 119.0(15) . .
C310 C311 C314 123.5(16) . .
C312 C311 C314 117.3(15) . .
N28 C312 C311 121.9(16) . .
N28 C312 H312 119.1 . .
C311 C312 H312 119.1 . .
N29 C313 C314 123.7(16) . .
N29 C313 H313 118.1 . .
C314 C313 H313 118.1 . .
C315 C314 C313 118.6(15) . .
C315 C314 C311 121.9(15) . .
C313 C314 C311 119.6(15) . .
C314 C315 C316 118.5(16) . .
C314 C315 H315 120.7 . .
C316 C315 H315 120.7 . .
C317 C316 C315 119.9(16) . .
C317 C316 H316 120.1 . .
C315 C316 H316 120.1 . .
C316 C317 N29 121.5(15) . .
C316 C317 C318 124.0(16) . .
N29 C317 C318 114.2(15) . .
N30 C318 C317 116.2(16) . .
N30 C318 H318 121.9 . .
C317 C318 H318 121.9 . .
C320 C319 C324 120.0 . .
C320 C319 N30 121.6(10) . .
C324 C319 N30 118.3(10) . .
C319 C320 C321 120.0 . .
C319 C320 H320 120.0 . .
C321 C320 H320 120.0 . .
C322 C321 C320 120.0 . .
C322 C321 H321 120.0 . .
C320 C321 H321 120.0 . .
C321 C322 C323 120.0 . .
C321 C322 O6C 121.3(8) . .
C323 C322 O6C 118.7(8) . .
C322 C323 C324 120.0 . .
C322 C323 H323 120.0 . .
C324 C323 H323 120.0 . .
C323 C324 C319 120.0 . .
C323 C324 H324 120.0 . .
C319 C324 H324 120.0 . .
C32 O1A C1A 118(3) . .
C32 O1A K1 125.4(17) . .
C1A O1A K1 110(2) . .
C3A O2A C2A 129(4) . .
C3A O2A K1 115(3) . .
C2A O2A K1 107(2) . .
C4A O3A C5A 117(4) . .
C4A O3A K1 120(3) . .
C5A O3A K1 109(3) . .
C7A O4A C6A 144(4) . .
C7A O4A K1 97(2) . .
C6A O4A K1 104(3) . .
C9A O5A C8A 104(3) . .
C9A O5A K1 126(3) . .
C8A O5A K1 118(2) . .
C10A O6A C222 117(2) . .
O1A C1A C2A 113(3) . .
O1A C1A H1A1 109.1 . .
C2A C1A H1A1 109.1 . .
O1A C1A H1A2 109.1 . .
C2A C1A H1A2 109.1 . .
H1A1 C1A H1A2 107.8 . .
C1A C2A O2A 99(4) . .
C1A C2A H2A1 111.9 . .
O2A C2A H2A1 111.9 . .
C1A C2A H2A2 111.9 . .
O2A C2A H2A2 111.9 . .
H2A1 C2A H2A2 109.6 . .
C4A C3A O2A 124(4) . .
C4A C3A H3A1 106.4 . .
O2A C3A H3A1 106.4 . .
C4A C3A H3A2 106.4 . .
O2A C3A H3A2 106.4 . .
H3A1 C3A H3A2 106.5 . .
O3A C4A C3A 107(3) . .
O3A C4A H4A1 110.4 . .
C3A C4A H4A1 110.4 . .
O3A C4A H4A2 110.4 . .
C3A C4A H4A2 110.4 . .
H4A1 C4A H4A2 108.6 . .
O3A C5A C6A 116(4) . .
O3A C5A H5A1 108.3 . .
C6A C5A H5A1 108.3 . .
O3A C5A H5A2 108.3 . .
C6A C5A H5A2 108.3 . .
H5A1 C5A H5A2 107.4 . .
C5A C6A O4A 102(4) . .
C5A C6A H6A1 111.3 . .
O4A C6A H6A1 111.3 . .
C5A C6A H6A2 111.3 . .
O4A C6A H6A2 111.3 . .
H6A1 C6A H6A2 109.2 . .
O4A C7A C8A 99(4) . .
O4A C7A H7A1 111.9 . .
C8A C7A H7A1 111.9 . .
O4A C7A H7A2 111.9 . .
C8A C7A H7A2 111.9 . .
H7A1 C7A H7A2 109.6 . .
O5A C8A C7A 115(2) . .
O5A C8A H8A1 108.6 . .
C7A C8A H8A1 108.6 . .
O5A C8A H8A2 108.6 . .
C7A C8A H8A2 108.6 . .
H8A1 C8A H8A2 107.5 . .
O5A C9A C10A 119(4) . .
O5A C9A H9A1 107.6 . .
C10A C9A H9A1 107.6 . .
O5A C9A H9A2 107.6 . .
C10A C9A H9A2 107.6 . .
H9A1 C9A H9A2 107.1 . .
O6A C10A C9A 103(3) . .
O6A C10A H10A 111.1 . .
C9A C10A H10A 111.1 . .
O6A C10A H10B 111.2 . .
C9A C10A H10B 111.2 . .
H10A C10A H10B 109.1 . .
O5A K1 O2A 163.1(13) . .
O5A K1 O3A 126.7(11) . .
O2A K1 O3A 62.0(11) . .
O5A K1 O1A 107.0(10) . .
O2A K1 O1A 58.9(10) . .
O3A K1 O1A 118.3(10) . .
O5A K1 O4A 63.7(11) . .
O2A K1 O4A 124.9(12) . .
O3A K1 O4A 63.5(11) . .
O1A K1 O4A 156.3(11) . .
O5A K1 O13W 83(2) . .
O2A K1 O13W 86(2) . .
O3A K1 O13W 76(2) . .
O1A K1 O13W 83.2(19) . .
O4A K1 O13W 74.1(19) . .
O5A K1 Br7 97.0(9) . .
O2A K1 Br7 89.5(9) . .
O3A K1 Br7 117.4(10) . .
O1A K1 Br7 78.7(7) . .
O4A K1 Br7 122.8(9) . .
O13W K1 Br7 161.0(18) . .
O5A K1 Br26 92.4(9) . .
O2A K1 Br26 104.5(10) . .
O3A K1 Br26 67.3(9) . .
O1A K1 Br26 143.9(8) . .
O4A K1 Br26 59.8(9) . .
O13W K1 Br26 130.3(18) . .
Br7 K1 Br26 68.7(4) . .
C54 O1B C1B 128(2) . .
C3B O2B C2B 114(3) . .
C4B O3B C5B 113(2) . .
C7B O4B C6B 116(3) . .
C9B O5B C8B 110(2) . .
C172 O6B C10B 108.0(18) . .
O1B C1B C2B 111(3) . .
O1B C1B H1B1 109.5 . .
C2B C1B H1B1 109.5 . .
O1B C1B H1B2 109.5 . .
C2B C1B H1B2 109.5 . .
H1B1 C1B H1B2 108.1 . .
O2B C2B C1B 119(3) . .
O2B C2B H2B1 107.6 . .
C1B C2B H2B1 107.6 . .
O2B C2B H2B2 107.6 . .
C1B C2B H2B2 107.6 . .
H2B1 C2B H2B2 107.1 . .
O2B C3B C4B 100(2) . .
O2B C3B H3B1 111.7 . .
C4B C3B H3B1 111.7 . .
O2B C3B H3B2 111.7 . .
C4B C3B H3B2 111.7 . .
H3B1 C3B H3B2 109.5 . .
O3B C4B C3B 123(3) . .
O3B C4B H4B1 106.6 . .
C3B C4B H4B1 106.6 . .
O3B C4B H4B2 106.6 . .
C3B C4B H4B2 106.6 . .
H4B1 C4B H4B2 106.6 . .
O3B C5B C6B 127(3) . .
O3B C5B H5B1 105.6 . .
C6B C5B H5B1 105.6 . .
O3B C5B H5B2 105.6 . .
C6B C5B H5B2 105.6 . .
H5B1 C5B H5B2 106.1 . .
O4B C6B C5B 93(2) . .
O4B C6B H6B1 113.1 . .
C5B C6B H6B1 113.1 . .
O4B C6B H6B2 113.1 . .
C5B C6B H6B2 113.1 . .
H6B1 C6B H6B2 110.5 . .
O4B C7B C8B 131(3) . .
O4B C7B H7B1 104.5 . .
C8B C7B H7B1 104.5 . .
O4B C7B H7B2 104.5 . .
C8B C7B H7B2 104.5 . .
H7B1 C7B H7B2 105.7 . .
O5B C8B C7B 116(3) . .
O5B C8B H8B1 108.4 . .
C7B C8B H8B1 108.4 . .
O5B C8B H8B2 108.4 . .
C7B C8B H8B2 108.4 . .
H8B1 C8B H8B2 107.4 . .
O5B C9B C10B 109(3) . .
O5B C9B H9B1 110.0 . .
C10B C9B H9B1 110.0 . .
O5B C9B H9B2 110.0 . .
C10B C9B H9B2 110.0 . .
H9B1 C9B H9B2 108.4 . .
O6B C10B C9B 109(3) . .
O6B C10B H10V 109.9 . .
C9B C10B H10V 109.9 . .
O6B C10B H10H 109.9 . .
C9B C10B H10H 109.9 . .
H10V C10B H10H 108.3 . .
C54 O1H C1H 116(2) . .
C3H O2H C2H 120(3) . .
C5H O3H C4H 111(2) . .
C7H O4H C6H 117(3) . .
C9H O5H C8H 107(2) . .
C172 O6H C10H 130(2) . .
O1H C1H C2H 108(2) . .
O1H C1H H1H1 110.1 . .
C2H C1H H1H1 110.1 . .
O1H C1H H1H2 110.1 . .
C2H C1H H1H2 110.1 . .
H1H1 C1H H1H2 108.5 . .
O2H C2H C1H 119(3) . .
O2H C2H H2H1 107.7 . .
C1H C2H H2H1 107.7 . .
O2H C2H H2H2 107.7 . .
C1H C2H H2H2 107.7 . .
H2H1 C2H H2H2 107.1 . .
O2H C3H C4H 100(2) . .
O2H C3H H3H1 111.8 . .
C4H C3H H3H1 111.8 . .
O2H C3H H3H2 111.8 . .
C4H C3H H3H2 111.8 . .
H3H1 C3H H3H2 109.5 . .
O3H C4H C3H 116(3) . .
O3H C4H H4H1 108.2 . .
C3H C4H H4H1 108.2 . .
O3H C4H H4H2 108.2 . .
C3H C4H H4H2 108.2 . .
H4H1 C4H H4H2 107.4 . .
O3H C5H C6H 125(3) . .
O3H C5H H5H1 106.0 . .
C6H C5H H5H1 106.0 . .
O3H C5H H5H2 106.0 . .
C6H C5H H5H2 106.0 . .
H5H1 C5H H5H2 106.3 . .
O4H C6H C5H 94(2) . .
O4H C6H H6H1 113.0 . .
C5H C6H H6H1 113.0 . .
O4H C6H H6H2 113.0 . .
C5H C6H H6H2 113.0 . .
H6H1 C6H H6H2 110.4 . .
O4H C7H C8H 132(3) . .
O4H C7H H7H1 104.4 . .
C8H C7H H7H1 104.4 . .
O4H C7H H7H2 104.4 . .
C8H C7H H7H2 104.4 . .
H7H1 C7H H7H2 105.6 . .
C7H C8H O5H 117(3) . .
C7H C8H H8H1 108.0 . .
O5H C8H H8H1 108.0 . .
C7H C8H H8H2 108.0 . .
O5H C8H H8H2 108.0 . .
H8H1 C8H H8H2 107.2 . .
O5H C9H C10H 111(3) . .
O5H C9H H9H1 109.4 . .
C10H C9H H9H1 109.4 . .
O5H C9H H9H2 109.4 . .
C10H C9H H9H2 109.4 . .
H9H1 C9H H9H2 108.0 . .
O6H C10H C9H 109(2) . .
O6H C10H H10I 109.9 . .
C9H C10H H10I 109.9 . .
O6H C10H H10J 109.9 . .
C9H C10H H10J 109.9 . .
H10I C10H H10J 108.3 . .
C104 O1C C1C 121.1(16) . .
C3C O2C C2C 114(2) . .
C5C O3C C4C 112(2) . .
C6C O4C C7C 121(2) . .
C9C O5C C8C 111(2) . .
C322 O6C C10C 122(2) . .
O1C C1C C2C 113(2) . .
O1C C1C H1C1 109.0 . .
C2C C1C H1C1 109.0 . .
O1C C1C H1C2 109.0 . .
C2C C1C H1C2 109.0 . .
H1C1 C1C H1C2 107.8 . .
O2C C2C C1C 119(2) . .
O2C C2C H2C1 107.6 . .
C1C C2C H2C1 107.6 . .
O2C C2C H2C2 107.6 . .
C1C C2C H2C2 107.6 . .
H2C1 C2C H2C2 107.0 . .
O2C C3C C4C 102.2(16) . .
O2C C3C H3C1 111.3 . .
C4C C3C H3C1 111.3 . .
O2C C3C H3C2 111.3 . .
C4C C3C H3C2 111.3 . .
H3C1 C3C H3C2 109.2 . .
C3C C4C O3C 119(2) . .
C3C C4C H4C1 107.5 . .
O3C C4C H4C1 107.5 . .
C3C C4C H4C2 107.5 . .
O3C C4C H4C2 107.5 . .
H4C1 C4C H4C2 107.0 . .
C6C C5C O3C 128(3) . .
C6C C5C H5C1 105.2 . .
O3C C5C H5C1 105.2 . .
C6C C5C H5C2 105.2 . .
O3C C5C H5C2 105.2 . .
H5C1 C5C H5C2 105.9 . .
O4C C6C C5C 93(2) . .
O4C C6C H6C1 113.1 . .
C5C C6C H6C1 113.1 . .
O4C C6C H6C2 113.1 . .
C5C C6C H6C2 113.1 . .
H6C1 C6C H6C2 110.5 . .
O4C C7C C8C 142(3) . .
O4C C7C H7C1 101.5 . .
C8C C7C H7C1 101.5 . .
O4C C7C H7C2 101.5 . .
C8C C7C H7C2 101.5 . .
H7C1 C7C H7C2 104.6 . .
O5C C8C C7C 117(2) . .
O5C C8C H8C1 108.2 . .
C7C C8C H8C1 108.2 . .
O5C C8C H8C2 108.2 . .
C7C C8C H8C2 108.2 . .
H8C1 C8C H8C2 107.3 . .
O5C C9C C10C 111(2) . .
O5C C9C H9C1 109.3 . .
C10C C9C H9C1 109.3 . .
O5C C9C H9C2 109.3 . .
C10C C9C H9C2 109.3 . .
H9C1 C9C H9C2 108.0 . .
O6C C10C C9C 111(2) . .
O6C C10C H10E 109.5 . .
C9C C10C H10E 109.5 . .
O6C C10C H10F 109.5 . .
C9C C10C H10F 109.5 . .
H10E C10C H10F 108.1 . .
C154 O1D C1D 125.0(19) . .
C3D O2D C2D 110(2) . .
C4D O3D C5D 112.1(19) . .
C7D O4D C6D 115(2) . .
C9D O5D C8D 110(2) . .
C10D O6D C82 116.4(16) . .
O1D C1D C2D 113(2) . .
O1D C1D H1D1 109.1 . .
C2D C1D H1D1 109.0 . .
O1D C1D H1D2 109.0 . .
C2D C1D H1D2 109.0 . .
H1D1 C1D H1D2 107.8 . .
O2D C2D C1D 122(3) . .
O2D C2D H2D1 106.8 . .
C1D C2D H2D1 106.8 . .
O2D C2D H2D2 106.8 . .
C1D C2D H2D2 106.8 . .
H2D1 C2D H2D2 106.6 . .
O2D C3D C4D 99(2) . .
O2D C3D H3D1 112.0 . .
C4D C3D H3D1 112.0 . .
O2D C3D H3D2 112.0 . .
C4D C3D H3D2 112.0 . .
H3D1 C3D H3D2 109.7 . .
O3D C4D C3D 118(3) . .
O3D C4D H4D1 107.8 . .
C3D C4D H4D1 107.8 . .
O3D C4D H4D2 107.8 . .
C3D C4D H4D2 107.8 . .
H4D1 C4D H4D2 107.2 . .
O3D C5D C6D 121(3) . .
O3D C5D H5D1 107.1 . .
C6D C5D H5D1 107.1 . .
O3D C5D H5D2 107.1 . .
C6D C5D H5D2 107.1 . .
H5D1 C5D H5D2 106.8 . .
O4D C6D C5D 88.7(19) . .
O4D C6D H6D1 113.9 . .
C5D C6D H6D1 113.9 . .
O4D C6D H6D2 113.9 . .
C5D C6D H6D2 113.9 . .
H6D1 C6D H6D2 111.1 . .
O4D C7D C8D 132(3) . .
O4D C7D H7D1 104.4 . .
C8D C7D H7D1 104.4 . .
O4D C7D H7D2 104.4 . .
C8D C7D H7D2 104.4 . .
H7D1 C7D H7D2 105.6 . .
C7D C8D O5D 117(2) . .
C7D C8D H8D1 108.1 . .
O5D C8D H8D1 108.1 . .
C7D C8D H8D2 108.1 . .
O5D C8D H8D2 108.1 . .
H8D1 C8D H8D2 107.3 . .
O5D C9D C10D 111(2) . .
O5D C9D H9D1 109.3 . .
C10D C9D H9D1 109.3 . .
O5D C9D H9D2 109.3 . .
C10D C9D H9D2 109.3 . .
H9D1 C9D H9D2 108.0 . .
O6D C10D C9D 112(2) . .
O6D C10D H10G 109.1 . .
C9D C10D H10G 109.1 . .
O6D C10D H10X 109.1 . .
C9D C10D H10X 109.1 . .
H10G C10D H10X 107.9 . .
C304 O1E C1E 126(3) . .
C3E O2E C2E 114(3) . .
C4E O3E C5E 109(2) . .
C7E O4E C6E 125(3) . .
C9E O5E C8E 105.5(18) . .
C132 O6E C10E 116.7(18) . .
O1E C1E C2E 113(3) . .
O1E C1E H1E1 109.0 . .
C2E C1E H1E1 109.0 . .
O1E C1E H1E2 109.0 . .
C2E C1E H1E2 109.0 . .
H1E1 C1E H1E2 107.8 . .
O2E C2E C1E 121(3) . .
O2E C2E H2E1 107.1 . .
C1E C2E H2E1 107.1 . .
O2E C2E H2E2 107.1 . .
C1E C2E H2E2 107.1 . .
H2E1 C2E H2E2 106.8 . .
O2E C3E C4E 103.1(17) . .
O2E C3E H3E1 111.1 . .
C4E C3E H3E1 111.1 . .
O2E C3E H3E2 111.1 . .
C4E C3E H3E2 111.1 . .
H3E1 C3E H3E2 109.1 . .
O3E C4E C3E 118(3) . .
O3E C4E H4E1 107.7 . .
C3E C4E H4E1 107.7 . .
O3E C4E H4E2 107.7 . .
C3E C4E H4E2 107.7 . .
H4E1 C4E H4E2 107.1 . .
O3E C5E C6E 122(3) . .
O3E C5E H5E1 106.8 . .
C6E C5E H5E1 106.8 . .
O3E C5E H5E2 106.8 . .
C6E C5E H5E2 106.8 . .
H5E1 C5E H5E2 106.7 . .
O4E C6E C5E 89(2) . .
O4E C6E H6E1 113.9 . .
C5E C6E H6E1 113.9 . .
O4E C6E H6E2 113.9 . .
C5E C6E H6E2 113.9 . .
H6E1 C6E H6E2 111.1 . .
O4E C7E C8E 129(2) . .
O4E C7E H7E1 105.0 . .
C8E C7E H7E1 105.0 . .
O4E C7E H7E2 105.0 . .
C8E C7E H7E2 105.0 . .
H7E1 C7E H7E2 105.9 . .
O5E C8E C7E 113(2) . .
O5E C8E H8E1 109.0 . .
C7E C8E H8E1 109.0 . .
O5E C8E H8E2 109.0 . .
C7E C8E H8E2 109.0 . .
H8E1 C8E H8E2 107.8 . .
O5E C9E C10E 105(2) . .
O5E C9E H9E1 110.8 . .
C10E C9E H9E1 110.8 . .
O5E C9E H9E2 110.8 . .
C10E C9E H9E2 110.8 . .
H9E1 C9E H9E2 108.8 . .
O6E C10E C9E 109(2) . .
O6E C10E H10Y 110.0 . .
C9E C10E H10Y 110.0 . .
O6E C10E H10Z 110.0 . .
C9E C10E H10Z 110.0 . .
H10Y C10E H10Z 108.4 . .
C204 O1F C1F 130(2) . .
C3F O2F C2F 115(3) . .
C4F O3F C5F 114(2) . .
C6F O4F C7F 117(3) . .
C9F O5F C8F 109(2) . .
C4 O6F C10F 128(3) . .
O1F C1F C2F 114(3) . .
O1F C1F H1F1 108.7 . .
C2F C1F H1F1 108.7 . .
O1F C1F H1F2 108.7 . .
C2F C1F H1F2 108.7 . .
H1F1 C1F H1F2 107.6 . .
O2F C2F C1F 125(3) . .
O2F C2F H2F1 106.2 . .
C1F C2F H2F1 106.2 . .
O2F C2F H2F2 106.2 . .
C1F C2F H2F2 106.2 . .
H2F1 C2F H2F2 106.4 . .
O2F C3F C4F 102(2) . .
O2F C3F H3F1 111.4 . .
C4F C3F H3F1 111.4 . .
O2F C3F H3F2 111.4 . .
C4F C3F H3F2 111.4 . .
H3F1 C3F H3F2 109.3 . .
O3F C4F C3F 122(2) . .
O3F C4F H4F1 106.7 . .
C3F C4F H4F1 106.7 . .
O3F C4F H4F2 106.7 . .
C3F C4F H4F2 106.7 . .
H4F1 C4F H4F2 106.6 . .
O3F C5F C6F 127(3) . .
O3F C5F H5F1 105.6 . .
C6F C5F H5F1 105.6 . .
O3F C5F H5F2 105.6 . .
C6F C5F H5F2 105.6 . .
H5F1 C5F H5F2 106.1 . .
O4F C6F C5F 93(2) . .
O4F C6F H6F1 113.0 . .
C5F C6F H6F1 113.0 . .
O4F C6F H6F2 113.0 . .
C5F C6F H6F2 113.0 . .
H6F1 C6F H6F2 110.4 . .
O4F C7F C8F 130(3) . .
O4F C7F H7F1 104.9 . .
C8F C7F H7F1 104.9 . .
O4F C7F H7F2 104.9 . .
C8F C7F H7F2 104.9 . .
H7F1 C7F H7F2 105.8 . .
O5F C8F C7F 116(3) . .
O5F C8F H8F1 108.3 . .
C7F C8F H8F1 108.3 . .
O5F C8F H8F2 108.3 . .
C7F C8F H8F2 108.3 . .
H8F1 C8F H8F2 107.4 . .
O5F C9F C10F 109(3) . .
O5F C9F H9F1 109.9 . .
C10F C9F H9F1 109.9 . .
O5F C9F H9F2 109.9 . .
C10F C9F H9F2 109.9 . .
H9F1 C9F H9F2 108.3 . .
O6F C10F C9F 110(3) . .
O6F C10F H10K 109.8 . .
C9F C10F H10K 109.8 . .
O6F C10F H10L 109.8 . .
C9F C10F H10L 109.8 . .
H10K C10F H10L 108.2 . .
C204 O1K C1K 117(2) . .
C2K O2K C3K 113(3) . .
C4K O3K C5K 111(2) . .
C6K O4K C7K 113(3) . .
C9K O5K C8K 109.8(19) . .
C4 O6K C10K 124.6(18) . .
O1K C1K C2K 110(3) . .
O1K C1K H1K1 109.7 . .
C2K C1K H1K1 109.7 . .
O1K C1K H1K2 109.7 . .
C2K C1K H1K2 109.7 . .
H1K1 C1K H1K2 108.2 . .
O2K C2K C1K 118(3) . .
O2K C2K H2K1 107.8 . .
C1K C2K H2K1 107.8 . .
O2K C2K H2K2 107.8 . .
C1K C2K H2K2 107.8 . .
H2K1 C2K H2K2 107.1 . .
O2K C3K C4K 102.6(16) . .
O2K C3K H3K1 111.3 . .
C4K C3K H3K1 111.3 . .
O2K C3K H3K2 111.3 . .
C4K C3K H3K2 111.3 . .
H3K1 C3K H3K2 109.2 . .
O3K C4K C3K 120(2) . .
O3K C4K H4K1 107.4 . .
C3K C4K H4K1 107.4 . .
O3K C4K H4K2 107.4 . .
C3K C4K H4K2 107.4 . .
H4K1 C4K H4K2 107.0 . .
O3K C5K C6K 120(3) . .
O3K C5K H5K1 107.2 . .
C6K C5K H5K1 107.2 . .
O3K C5K H5K2 107.2 . .
C6K C5K H5K2 107.2 . .
H5K1 C5K H5K2 106.9 . .
O4K C6K C5K 88(2) . .
O4K C6K H6K1 114.0 . .
C5K C6K H6K1 114.0 . .
O4K C6K H6K2 114.0 . .
C5K C6K H6K2 114.0 . .
H6K1 C6K H6K2 111.2 . .
O4K C7K C8K 124(3) . .
O4K C7K H7K1 106.4 . .
C8K C7K H7K1 106.4 . .
O4K C7K H7K2 106.4 . .
C8K C7K H7K2 106.4 . .
H7K1 C7K H7K2 106.4 . .
O5K C8K C7K 113(3) . .
O5K C8K H8K1 109.0 . .
C7K C8K H8K1 109.0 . .
O5K C8K H8K2 109.0 . .
C7K C8K H8K2 109.0 . .
H8K1 C8K H8K2 107.8 . .
O5K C9K C10K 107(3) . .
O5K C9K H9K1 110.3 . .
C10K C9K H9K1 110.3 . .
O5K C9K H9K2 110.4 . .
C10K C9K H9K2 110.4 . .
H9K1 C9K H9K2 108.6 . .
O6K C10K C9K 109(3) . .
O6K C10K H10M 109.9 . .
C9K C10K H10M 109.9 . .
O6K C10K H10N 109.9 . .
C9K C10K H10N 109.9 . .
H10M C10K H10N 108.3 . .

loop_
_geom_bond_atom_site_label_1
_geom_bond_atom_site_label_2
_geom_bond_distance
_geom_bond_site_symmetry_2
Fe1 N2 2.153(17) .
Fe1 N8 2.189(16) .
Fe1 N7 2.264(15) .
Fe1 N1 2.278(17) .
Fe1 Br1 2.535(4) .
Fe1 Br2 2.568(4) .
Fe2 N11 2.157(16) .
Fe2 N14 2.185(17) .
Fe2 N13 2.258(17) .
Fe2 N12 2.259(17) .
Fe2 Br3 2.546(4) .
Fe2 Br4 2.598(4) .
Fe3 N17 2.172(18) .
Fe3 N5 2.185(18) .
Fe3 N18 2.19(2) .
Fe3 N6 2.24(2) .
Fe3 Br5 2.528(5) .
Fe3 Br6 2.578(5) .
Fe4 N10 1.940(15) .
Fe4 N20 1.961(15) .
Fe4 N19 1.962(17) .
Fe4 N9 1.966(15) .
Fe4 N29 1.967(15) .
Fe4 N30 2.003(16) .
Fe5 N23 1.929(17) .
Fe5 N22 1.963(18) .
Fe5 N21 1.965(16) .
Fe5 N16 1.966(16) .
Fe5 N15 1.966(16) .
Fe5 N24 1.974(15) .
Fe6 N28 1.950(16) .
Fe6 N4 1.953(17) .
Fe6 N27 1.959(18) .
Fe6 N3 1.961(16) .
Fe6 N26 1.990(17) .
Fe6 N25 1.994(15) .
N1 C7 1.288(17) .
N1 C1 1.388(16) .
N2 C12 1.302(18) .
N2 C8 1.377(18) .
N3 C13 1.323(17) .
N3 C17 1.367(18) .
N4 C18 1.347(18) .
N4 C22 1.366(19) .
N5 C23 1.335(19) .
N5 C27 1.37(2) .
N6 C28 1.26(2) .
N6 C29 1.397(19) .
C1 C6 1.3900 .
C1 C2 1.3900 .
C2 C3 1.3900 .
C2 H2 0.9500 .
C3 C4 1.3900 .
C3 H3 0.9500 .
C4 C5 1.3900 .
C4 O6K 1.409(17) .
C4 O6F 1.414(17) .
C5 C6 1.3900 .
C5 H5 0.9500 .
C6 H6 0.9500 .
C7 C8 1.45(2) .
C7 H7 0.9500 .
C8 C9 1.330(19) .
C9 C10 1.35(2) .
C9 H9 0.9500 .
C10 C11 1.372(19) .
C10 H10 0.9500 .
C11 C12 1.408(19) .
C11 C14 1.47(2) .
C12 H12 0.9500 .
C13 C14 1.382(18) .
C13 H13 0.9500 .
C14 C15 1.42(2) .
C15 C16 1.36(2) .
C15 H15 0.9500 .
C16 C17 1.383(19) .
C16 H16 0.9500 .
C17 C18 1.48(2) .
C18 C19 1.39(2) .
C19 C20 1.35(2) .
C19 H19 0.9500 .
C20 C21 1.41(2) .
C20 H20 0.9500 .
C21 C22 1.38(2) .
C21 C24 1.42(2) .
C22 H22 0.9500 .
C23 C24 1.41(2) .
C23 H23 0.9500 .
C24 C25 1.41(2) .
C25 C26 1.37(2) .
C25 H25 0.9500 .
C26 C27 1.35(2) .
C26 H26 0.9500 .
C27 C28 1.41(2) .
C28 H28 0.9500 .
C29 C30 1.376(17) .
C29 C34 1.387(17) .
C30 C31 1.391(17) .
C30 H30 0.9500 .
C31 C32 1.382(18) .
C31 H31 0.9500 .
C32 C33 1.388(18) .
C32 O1A 1.410(15) .
C33 C34 1.385(17) .
C33 H33 0.9500 .
C34 H34 0.9500 .
N7 C57 1.284(17) .
N7 C51 1.404(17) .
N8 C62 1.324(17) .
N8 C58 1.375(18) .
N9 C63 1.330(16) .
N9 C67 1.356(17) .
N10 C68 1.347(18) .
N10 C72 1.378(17) .
N11 C73 1.336(17) .
N11 C77 1.370(19) .
N12 C78 1.262(19) .
N12 C79 1.402(15) .
C51 C52 1.374(16) .
C51 C56 1.387(16) .
C52 C53 1.374(16) .
C52 H52 0.9500 .
C53 C54 1.381(17) .
C53 H53 0.9500 .
C54 C55 1.362(16) .
C54 O1H 1.387(15) .
C54 O1B 1.392(16) .
C55 C56 1.392(16) .
C55 H55 0.9500 .
C56 H56 0.9500 .
C57 C58 1.45(2) .
C57 H57 0.9500 .
C58 C59 1.331(19) .
C59 C60 1.352(19) .
C59 H59 0.9500 .
C60 C61 1.368(19) .
C60 H60 0.9500 .
C61 C62 1.419(19) .
C61 C64 1.469(19) .
C62 H62 0.9500 .
C63 C64 1.366(18) .
C63 H63 0.9500 .
C64 C65 1.42(2) .
C65 C66 1.366(19) .
C65 H65 0.9500 .
C66 C67 1.380(19) .
C66 H66 0.9500 .
C67 C68 1.48(2) .
C68 C69 1.39(2) .
C69 C70 1.36(2) .
C69 H69 0.9500 .
C70 C71 1.40(2) .
C70 H70 0.9500 .
C71 C72 1.377(19) .
C71 C74 1.42(2) .
C72 H72 0.9500 .
C73 C74 1.40(2) .
C73 H73 0.9500 .
C74 C75 1.43(2) .
C75 C76 1.37(2) .
C75 H75 0.9500 .
C76 C77 1.36(2) .
C76 H76 0.9500 .
C77 C78 1.42(2) .
C78 H78 0.9500 .
C79 C80 1.3900 .
C79 C84 1.3900 .
C80 C81 1.3900 .
C80 H80 0.9500 .
C81 C82 1.3900 .
C81 H81 0.9500 .
C82 C83 1.3900 .
C82 O6D 1.428(19) .
C83 C84 1.3900 .
C83 H83 0.9500 .
C84 H84 0.9500 .
N13 C107 1.300(18) .
N13 C101 1.400(17) .
N14 C112 1.302(17) .
N14 C108 1.374(18) .
N15 C113 1.324(17) .
N15 C117 1.366(18) .
N16 C118 1.352(18) .
N16 C122 1.369(18) .
N17 C123 1.340(19) .
N17 C127 1.37(2) .
N18 C128 1.263(19) .
N18 C129 1.403(19) .
C101 C106 1.381(16) .
C101 C102 1.381(16) .
C102 C103 1.377(16) .
C102 H102 0.9500 .
C103 C104 1.387(17) .
C103 H103 0.9500 .
C104 C105 1.373(17) .
C104 O1C 1.391(17) .
C105 C106 1.386(16) .
C105 H105 0.9500 .
C106 H106 0.9500 .
C107 C108 1.44(2) .
C107 H107 0.9500 .
C108 C109 1.33(2) .
C109 C110 1.34(2) .
C109 H109 0.9500 .
C110 C111 1.361(19) .
C110 H110 0.9500 .
C111 C112 1.41(2) .
C111 C114 1.47(2) .
C112 H112 0.9500 .
C113 C114 1.384(18) .
C113 H113 0.9500 .
C114 C115 1.42(2) .
C115 C116 1.37(2) .
C115 H115 0.9500 .
C116 C117 1.37(2) .
C116 H116 0.9500 .
C117 C118 1.47(2) .
C118 C119 1.40(2) .
C119 C120 1.36(2) .
C119 H119 0.9500 .
C120 C121 1.40(2) .
C120 H120 0.9500 .
C121 C122 1.38(2) .
C121 C124 1.42(2) .
C122 H122 0.9500 .
C123 C124 1.39(2) .
C123 H123 0.9500 .
C124 C125 1.42(2) .
C125 C126 1.37(2) .
C125 H125 0.9500 .
C126 C127 1.35(2) .
C126 H126 0.9500 .
C127 C128 1.41(2) .
C128 H128 0.9500 .
C129 C130 1.371(17) .
C129 C134 1.394(17) .
C130 C131 1.395(17) .
C130 H130 0.9500 .
C131 C132 1.384(18) .
C131 H131 0.9500 .
C132 C133 1.379(18) .
C132 O6E 1.416(18) .
C133 C134 1.378(17) .
C133 H133 0.9500 .
C134 H134 0.9500 .
N23 C157 1.303(18) .
N23 C151 1.434(14) .
N24 C162 1.318(16) .
N24 C158 1.364(18) .
N25 C163 1.314(15) .
N25 C167 1.378(18) .
N26 C168 1.284(18) .
N26 C169 1.431(14) .
C151 C152 1.3900 .
C151 C156 1.3900 .
C152 C153 1.3900 .
C152 H152 0.9500 .
C153 C154 1.3900 .
C153 H153 0.9500 .
C154 C155 1.3900 .
C154 O1D 1.401(18) .
C155 C156 1.3900 .
C155 H155 0.9500 .
C156 H156 0.9500 .
C157 C158 1.456(19) .
C157 H157 0.9500 .
C158 C159 1.371(19) .
C159 C160 1.371(18) .
C159 H159 0.9500 .
C160 C161 1.373(19) .
C160 H160 0.9500 .
C161 C162 1.439(19) .
C161 C164 1.482(19) .
C162 H162 0.9500 .
C163 C164 1.396(19) .
C163 H163 0.9500 .
C164 C165 1.380(19) .
C165 C166 1.391(19) .
C165 H165 0.9500 .
C166 C167 1.372(19) .
C166 H166 0.9500 .
C167 C168 1.449(19) .
C168 H168 0.9500 .
C169 C170 1.3900 .
C169 C174 1.3900 .
C170 C171 1.3900 .
C170 H170 0.9500 .
C171 C172 1.3900 .
C171 H171 0.9500 .
C172 C173 1.3900 .
C172 O6B 1.404(15) .
C172 O6H 1.411(13) .
C173 C174 1.3900 .
C173 H173 0.9500 .
C174 H174 0.9500 .
N19 C207 1.306(17) .
N19 C201 1.430(15) .
N20 C212 1.323(17) .
N20 C208 1.367(17) .
N21 C213 1.319(17) .
N21 C217 1.395(18) .
N22 C218 1.304(17) .
N22 C219 1.436(17) .
C201 C202 1.3900 .
C201 C206 1.3900 .
C202 C203 1.3900 .
C202 H202 0.9500 .
C203 C204 1.3900 .
C203 H203 0.9500 .
C204 C205 1.3900 .
C204 O1K 1.412(17) .
C204 O1F 1.418(16) .
C205 C206 1.3900 .
C205 H205 0.9500 .
C206 H206 0.9500 .
C207 C208 1.46(2) .
C207 H207 0.9500 .
C208 C209 1.374(19) .
C209 C210 1.364(19) .
C209 H209 0.9500 .
C210 C211 1.370(18) .
C210 H210 0.9500 .
C211 C212 1.443(18) .
C211 C214 1.477(19) .
C212 H212 0.9500 .
C213 C214 1.399(19) .
C213 H213 0.9500 .
C214 C215 1.382(19) .
C215 C216 1.399(19) .
C215 H215 0.9500 .
C216 C217 1.378(19) .
C216 H216 0.9500 .
C217 C218 1.447(19) .
C218 H218 0.9500 .
C219 C220 1.378(15) .
C219 C224 1.388(15) .
C220 C221 1.379(15) .
C220 H220 0.9500 .
C221 C222 1.394(16) .
C221 H221 0.9500 .
C222 C223 1.377(16) .
C222 O6A 1.393(14) .
C223 C224 1.384(15) .
C223 H223 0.9500 .
C224 H224 0.9500 .
N27 C307 1.299(18) .
N27 C301 1.434(17) .
N28 C312 1.334(16) .
N28 C308 1.378(18) .
N29 C313 1.329(16) .
N29 C317 1.384(17) .
N30 C318 1.272(17) .
N30 C319 1.431(13) .
C301 C302 1.379(15) .
C301 C306 1.385(15) .
C302 C303 1.386(15) .
C302 H302 0.9500 .
C303 C304 1.375(16) .
C303 H303 0.9500 .
C304 C305 1.379(16) .
C304 O1E 1.41(2) .
C305 C306 1.371(15) .
C305 H305 0.9500 .
C306 H306 0.9500 .
C307 C308 1.466(19) .
C307 H307 0.9500 .
C308 C309 1.368(19) .
C309 C310 1.373(18) .
C309 H309 0.9500 .
C310 C311 1.385(18) .
C310 H310 0.9500 .
C311 C312 1.439(18) .
C311 C314 1.481(18) .
C312 H312 0.9500 .
C313 C314 1.393(18) .
C313 H313 0.9500 .
C314 C315 1.383(18) .
C315 C316 1.388(18) .
C315 H315 0.9500 .
C316 C317 1.380(18) .
C316 H316 0.9500 .
C317 C318 1.444(18) .
C318 H318 0.9500 .
C319 C320 1.3900 .
C319 C324 1.3900 .
C320 C321 1.3900 .
C320 H320 0.9500 .
C321 C322 1.3900 .
C321 H321 0.9500 .
C322 C323 1.3900 .
C322 O6C 1.396(17) .
C323 C324 1.3900 .
C323 H323 0.9500 .
C324 H324 0.9500 .
O1A C1A 1.46(3) .
O1A K1 2.96(3) .
O2A C3A 1.49(3) .
O2A C2A 1.54(3) .
O2A K1 2.67(4) .
O3A C4A 1.39(3) .
O3A C5A 1.41(3) .
O3A K1 2.82(4) .
O4A C7A 1.52(3) .
O4A C6A 1.60(4) .
O4A K1 2.97(4) .
O5A C9A 1.49(3) .
O5A C8A 1.52(3) .
O5A K1 2.49(4) .
O6A C10A 1.38(3) .
C1A C2A 1.48(4) .
C1A H1A1 0.9900 .
C1A H1A2 0.9900 .
C2A H2A1 0.9900 .
C2A H2A2 0.9900 .
C3A C4A 1.47(4) .
C3A H3A1 0.9900 .
C3A H3A2 0.9900 .
C4A H4A1 0.9900 .
C4A H4A2 0.9900 .
C5A C6A 1.49(4) .
C5A H5A1 0.9900 .
C5A H5A2 0.9900 .
C6A H6A1 0.9900 .
C6A H6A2 0.9900 .
C7A C8A 1.55(3) .
C7A H7A1 0.9900 .
C7A H7A2 0.9900 .
C8A H8A1 0.9900 .
C8A H8A2 0.9900 .
C9A C10A 1.57(3) .
C9A H9A1 0.9900 .
C9A H9A2 0.9900 .
C10A H10A 0.9900 .
C10A H10B 0.9900 .
K1 O13W 3.16(10) .
K1 Br7 3.197(14) .
K1 Br26 3.373(19) .
O1B C1B 1.449(19) .
O2B C3B 1.428(19) .
O2B C2B 1.437(19) .
O3B C4B 1.474(19) .
O3B C5B 1.492(19) .
O4B C7B 1.462(19) .
O4B C6B 1.46(2) .
O5B C9B 1.419(19) .
O5B C8B 1.506(19) .
O6B C10B 1.427(19) .
C1B C2B 1.497(18) .
C1B H1B1 0.9900 .
C1B H1B2 0.9900 .
C2B H2B1 0.9900 .
C2B H2B2 0.9900 .
C3B C4B 1.49(2) .
C3B H3B1 0.9900 .
C3B H3B2 0.9900 .
C4B H4B1 0.9900 .
C4B H4B2 0.9900 .
C5B C6B 1.497(19) .
C5B H5B1 0.9900 .
C5B H5B2 0.9900 .
C6B H6B1 0.9900 .
C6B H6B2 0.9900 .
C7B C8B 1.514(16) .
C7B H7B1 0.9900 .
C7B H7B2 0.9900 .
C8B H8B1 0.9900 .
C8B H8B2 0.9900 .
C9B C10B 1.518(19) .
C9B H9B1 0.9900 .
C9B H9B2 0.9900 .
C10B H10V 0.9900 .
C10B H10H 0.9900 .
O1H C1H 1.449(18) .
O2H C3H 1.410(19) .
O2H C2H 1.431(18) .
O3H C5H 1.485(19) .
O3H C4H 1.491(19) .
O4H C7H 1.455(18) .
O4H C6H 1.464(19) .
O5H C9H 1.423(19) .
O5H C8H 1.525(19) .
O6H C10H 1.429(19) .
C1H C2H 1.505(18) .
C1H H1H1 0.9900 .
C1H H1H2 0.9900 .
C2H H2H1 0.9900 .
C2H H2H2 0.9900 .
C3H C4H 1.503(19) .
C3H H3H1 0.9900 .
C3H H3H2 0.9900 .
C4H H4H1 0.9900 .
C4H H4H2 0.9900 .
C5H C6H 1.502(19) .
C5H H5H1 0.9900 .
C5H H5H2 0.9900 .
C6H H6H1 0.9900 .
C6H H6H2 0.9900 .
C7H C8H 1.518(18) .
C7H H7H1 0.9900 .
C7H H7H2 0.9900 .
C8H H8H1 0.9900 .
C8H H8H2 0.9900 .
C9H C10H 1.521(19) .
C9H H9H1 0.9900 .
C9H H9H2 0.9900 .
C10H H10I 0.9900 .
C10H H10J 0.9900 .
O1C C1C 1.447(17) .
O2C C3C 1.436(18) .
O2C C2C 1.440(18) .
O3C C5C 1.489(18) .
O3C C4C 1.503(18) .
O4C C6C 1.458(19) .
O4C C7C 1.459(18) .
O5C C9C 1.421(18) .
O5C C8C 1.521(18) .
O6C C10C 1.419(18) .
C1C C2C 1.498(17) .
C1C H1C1 0.9900 .
C1C H1C2 0.9900 .
C2C H2C1 0.9900 .
C2C H2C2 0.9900 .
C3C C4C 1.499(19) .
C3C H3C1 0.9900 .
C3C H3C2 0.9900 .
C4C H4C1 0.9900 .
C4C H4C2 0.9900 .
C5C C6C 1.485(19) .
C5C H5C1 0.9900 .
C5C H5C2 0.9900 .
C6C H6C1 0.9900 .
C6C H6C2 0.9900 .
C7C C8C 1.535(14) .
C7C H7C1 0.9900 .
C7C H7C2 0.9900 .
C8C H8C1 0.9900 .
C8C H8C2 0.9900 .
C9C C10C 1.514(18) .
C9C H9C1 0.9900 .
C9C H9C2 0.9900 .
C10C H10E 0.9900 .
C10C H10F 0.9900 .
O1D C1D 1.436(18) .
O2D C3D 1.424(19) .
O2D C2D 1.437(18) .
O3D C4D 1.486(19) .
O3D C5D 1.503(18) .
O4D C7D 1.465(18) .
O4D C6D 1.470(19) .
O5D C9D 1.416(18) .
O5D C8D 1.510(19) .
O6D C10D 1.425(18) .
C1D C2D 1.499(17) .
C1D H1D1 0.9900 .
C1D H1D2 0.9900 .
C2D H2D1 0.9900 .
C2D H2D2 0.9900 .
C3D C4D 1.490(19) .
C3D H3D1 0.9900 .
C3D H3D2 0.9900 .
C4D H4D1 0.9900 .
C4D H4D2 0.9900 .
C5D C6D 1.51(2) .
C5D H5D1 0.9900 .
C5D H5D2 0.9900 .
C6D H6D1 0.9900 .
C6D H6D2 0.9900 .
C7D C8D 1.506(18) .
C7D H7D1 0.9900 .
C7D H7D2 0.9900 .
C8D H8D1 0.9900 .
C8D H8D2 0.9900 .
C9D C10D 1.520(18) .
C9D H9D1 0.9900 .
C9D H9D2 0.9900 .
C10D H10G 0.9900 .
C10D H10X 0.9900 .
O1E C1E 1.450(18) .
O2E C3E 1.423(19) .
O2E C2E 1.436(19) .
O3E C4E 1.489(19) .
O3E C5E 1.498(19) .
O4E C7E 1.442(18) .
O4E C6E 1.456(19) .
O5E C9E 1.428(18) .
O5E C8E 1.519(19) .
O6E C10E 1.425(18) .
C1E C2E 1.493(18) .
C1E H1E1 0.9900 .
C1E H1E2 0.9900 .
C2E H2E1 0.9900 .
C2E H2E2 0.9900 .
C3E C4E 1.496(19) .
C3E H3E1 0.9900 .
C3E H3E2 0.9900 .
C4E H4E1 0.9900 .
C4E H4E2 0.9900 .
C5E C6E 1.51(2) .
C5E H5E1 0.9900 .
C5E H5E2 0.9900 .
C6E H6E1 0.9900 .
C6E H6E2 0.9900 .
C7E C8E 1.521(17) .
C7E H7E1 0.9900 .
C7E H7E2 0.9900 .
C8E H8E1 0.9900 .
C8E H8E2 0.9900 .
C9E C10E 1.520(18) .
C9E H9E1 0.9900 .
C9E H9E2 0.9900 .
C10E H10Y 0.9900 .
C10E H10Z 0.9900 .
O1F C1F 1.452(19) .
O2F C3F 1.429(19) .
O2F C2F 1.438(19) .
O3F C4F 1.480(19) .
O3F C5F 1.488(19) .
O4F C6F 1.46(2) .
O4F C7F 1.460(19) .
O5F C9F 1.423(19) .
O5F C8F 1.503(19) .
O6F C10F 1.426(19) .
C1F C2F 1.492(14) .
C1F H1F1 0.9900 .
C1F H1F2 0.9900 .
C2F H2F1 0.9900 .
C2F H2F2 0.9900 .
C3F C4F 1.489(19) .
C3F H3F1 0.9900 .
C3F H3F2 0.9900 .
C4F H4F1 0.9900 .
C4F H4F2 0.9900 .
C5F C6F 1.50(2) .
C5F H5F1 0.9900 .
C5F H5F2 0.9900 .
C6F H6F1 0.9900 .
C6F H6F2 0.9900 .
C7F C8F 1.514(18) .
C7F H7F1 0.9900 .
C7F H7F2 0.9900 .
C8F H8F1 0.9900 .
C8F H8F2 0.9900 .
C9F C10F 1.52(2) .
C9F H9F1 0.9900 .
C9F H9F2 0.9900 .
C10F H10K 0.9900 .
C10F H10L 0.9900 .
O1K C1K 1.441(18) .
O2K C2K 1.431(19) .
O2K C3K 1.433(19) .
O3K C4K 1.489(19) .
O3K C5K 1.491(19) .
O4K C6K 1.47(2) .
O4K C7K 1.472(19) .
O5K C9K 1.421(19) .
O5K C8K 1.511(19) .
O6K C10K 1.428(19) .
C1K C2K 1.502(19) .
C1K H1K1 0.9900 .
C1K H1K2 0.9900 .
C2K H2K1 0.9900 .
C2K H2K2 0.9900 .
C3K C4K 1.491(19) .
C3K H3K1 0.9900 .
C3K H3K2 0.9900 .
C4K H4K1 0.9900 .
C4K H4K2 0.9900 .
C5K C6K 1.51(2) .
C5K H5K1 0.9900 .
C5K H5K2 0.9900 .
C6K H6K1 0.9900 .
C6K H6K2 0.9900 .
C7K C8K 1.531(18) .
C7K H7K1 0.9900 .
C7K H7K2 0.9900 .
C8K H8K1 0.9900 .
C8K H8K2 0.9900 .
C9K C10K 1.521(19) .
C9K H9K1 0.9900 .
C9K H9K2 0.9900 .
C10K H10M 0.9900 .
C10K H10N 0.9900 .
Br16 Br17 1.30(3) 5_677
Br17 Br16 1.30(3) 5_677

loop_
_platon_squeeze_void_nr
_platon_squeeze_void_average_x
_platon_squeeze_void_average_y
_platon_squeeze_void_average_z
_platon_squeeze_void_volume
_platon_squeeze_void_count_electrons
_platon_squeeze_void_content
1 0.000 0.293 0.250 1638 510 ' '
2 0.000 0.707 0.750 1638 508 ' '
3 0.036 0.115 0.103 15 7 ' '
4 0.036 0.885 0.603 15 8 ' '
5 0.088 0.587 0.050 40 10 ' '
6 0.088 0.413 0.550 40 11 ' '
7 0.106 0.728 0.212 54 23 ' '
8 0.106 0.272 0.712 54 23 ' '
9 0.500 0.207 0.750 1638 508 ' '
10 0.500 0.793 1.250 1638 510 ' '
11 0.394 0.228 0.288 54 20 ' '
12 0.394 0.772 0.788 54 21 ' '
13 0.412 0.087 0.450 40 7 ' '
14 0.412 0.913 0.950 40 8 ' '
15 0.464 0.615 0.397 15 4 ' '
16 0.464 0.385 0.897 15 4 ' '
17 0.536 0.615 0.103 15 7 ' '
18 0.536 0.385 0.603 15 8 ' '
19 0.588 0.087 0.050 40 10 ' '
20 0.588 0.913 0.550 40 11 ' '
21 0.606 0.228 0.212 54 23 ' '
22 0.606 0.772 0.712 54 23 ' '
23 0.894 0.728 0.288 54 20 ' '
24 0.894 0.272 0.788 54 21 ' '
25 0.912 0.587 0.450 40 7 ' '
26 0.912 0.413 0.950 40 8 ' '
27 0.964 0.115 0.397 15 4 ' '
28 0.964 0.885 0.897 15 4 ' '
